data_4081565
loop_
_publ_author_name
'Abdulmalic, Mohammad A.'
'Aliabadi, Azar'
'Petr, Andreas Kurt'
'Krupskaya, Yulia'
'Kataev, Vladislav'
'B\"uchner, Bernd'
'Hahn, Torsten'
'Kortus, Jens'
'Y\'eche, Nicolas'
'Klauss, Hans-Henning'
'R\"uffer, Tobias'

_publ_section_title
;
 Redox-Active Ferrocene as a Tuning Functionality for Magnetic
 Superexchange Interactions of Bis(oxamato) Type Complexes
;
_journal_issue 20
_journal_name_full Organometallics
_journal_page_first 5988
_journal_paper_doi 10.1021/om4005115
_journal_volume 32
_journal_year 2013
_chemical_formula_moiety '8(C16 H36 N), 4(C15 H11 Cu Fe N3 O5), 9(H2 O)'
_chemical_formula_sum 'C188 H350 Cu4 Fe4 N20 O29'
_chemical_formula_weight 3832.48
_chemical_name_systematic
;
 ?
;
_space_group_IT_number 13
_symmetry_cell_setting monoclinic
_symmetry_space_group_name_Hall '-P 2yac'
_symmetry_space_group_name_H-M 'P 1 2/n 1'
_atom_sites_solution_hydrogens geom
_atom_sites_solution_primary direct
_atom_sites_solution_secondary difmap
_audit_creation_method SHELXL-97
_cell_angle_alpha 90.00
_cell_angle_beta 103.4630(10)
_cell_angle_gamma 90.00
_cell_formula_units_Z 2
_cell_length_a 26.1634(4)
_cell_length_b 13.0428(2)
_cell_length_c 30.4873(4)
_cell_measurement_reflns_used 16943
_cell_measurement_temperature 115
_cell_measurement_theta_max 25.0000
_cell_measurement_theta_min 3.0300
_cell_volume 10117.7(3)
_computing_cell_refinement
;
CrysAlisPro, Oxford Diffraction Ltd.,
Version 1.171.33.64 (release 22-03-2010 CrysAlis171 .NET)
(compiled Mar 22 2010,13:57:49)
;
_computing_data_collection
;
CrysAlisPro, Oxford Diffraction Ltd.,
Version 1.171.33.64 (release 22-03-2010 CrysAlis171 .NET)
(compiled Mar 22 2010,13:57:49)
;
_computing_data_reduction
;
CrysAlisPro, Oxford Diffraction Ltd.,
Version 1.171.33.64 (release 22-03-2010 CrysAlis171 .NET)
(compiled Mar 22 2010,13:57:49)
;
_computing_structure_refinement 'SHELXL-97 (Sheldrick, 1997)'
_computing_structure_solution 'SHELXS-97 (Sheldrick, 1997)'
_diffrn_ambient_temperature 115
_diffrn_measured_fraction_theta_full 0.995
_diffrn_measured_fraction_theta_max 0.995
_diffrn_measurement_device_type 'oxford gemini s'
_diffrn_measurement_method '\w scans'
_diffrn_radiation_monochromator graphite
_diffrn_radiation_source 'fine-focus sealed tube'
_diffrn_radiation_type MoK\a
_diffrn_radiation_wavelength 0.71073
_diffrn_reflns_av_R_equivalents 0.0401
_diffrn_reflns_av_sigmaI/netI 0.0828
_diffrn_reflns_limit_h_max 29
_diffrn_reflns_limit_h_min -31
_diffrn_reflns_limit_k_max 15
_diffrn_reflns_limit_k_min -11
_diffrn_reflns_limit_l_max 36
_diffrn_reflns_limit_l_min -36
_diffrn_reflns_number 52990
_diffrn_reflns_theta_full 25.05
_diffrn_reflns_theta_max 25.05
_diffrn_reflns_theta_min 3.16
_diffrn_standards_decay_% 0
_diffrn_standards_interval_count 50
_diffrn_standards_interval_time 5
_diffrn_standards_number 2
_exptl_absorpt_coefficient_mu 0.759
_exptl_absorpt_correction_T_max 1.00000
_exptl_absorpt_correction_T_min 0.91630
_exptl_absorpt_correction_type multi-scan
_exptl_absorpt_process_details
;
CrysAlisPro, Oxford Diffraction Ltd.,
Version 1.171.33.64 (release 22-03-2010 CrysAlis171 .NET)
(compiled Mar 22 2010,13:57:49)
Empirical absorption correction using spherical harmonics,
 implemented in SCALE3 ABSPACK scaling algorithm.
;
_exptl_crystal_colour brown
_exptl_crystal_density_diffrn 1.258
_exptl_crystal_density_method 'not measured'
_exptl_crystal_description block
_exptl_crystal_F_000 4140
_exptl_crystal_size_max 0.25
_exptl_crystal_size_mid 0.25
_exptl_crystal_size_min 0.2
_refine_diff_density_max 1.087
_refine_diff_density_min -0.455
_refine_diff_density_rms 0.052
_refine_ls_extinction_method none
_refine_ls_goodness_of_fit_ref 0.861
_refine_ls_hydrogen_treatment mixed
_refine_ls_matrix_type full
_refine_ls_number_parameters 1168
_refine_ls_number_reflns 17845
_refine_ls_number_restraints 142
_refine_ls_restrained_S_all 0.870
_refine_ls_R_factor_all 0.0757
_refine_ls_R_factor_gt 0.0394
_refine_ls_shift/su_max 0.042
_refine_ls_shift/su_mean 0.005
_refine_ls_structure_factor_coef Fsqd
_refine_ls_weighting_details 'calc w=1/[\s^2^(Fo^2^)+(0.0481P)^2^+0.0000P] where P=(Fo^2^+2Fc^2^)/3'
_refine_ls_weighting_scheme calc
_refine_ls_wR_factor_gt 0.0868
_refine_ls_wR_factor_ref 0.0918
_reflns_number_gt 10671
_reflns_number_total 17845
_reflns_threshold_expression >2sigma(I)
_cod_data_source_file om4005115_si_004.cif
_cod_data_source_block abdul145_=_6B
_cod_original_sg_symbol_H-M P2/n
_cod_database_code 4081565

loop_
_symmetry_equiv_pos_as_xyz
'x, y, z'
'-x+1/2, y, -z+1/2'
'-x, -y, -z'
'x-1/2, -y, z-1/2'

loop_
_atom_site_label
_atom_site_type_symbol
_atom_site_fract_x
_atom_site_fract_y
_atom_site_fract_z
_atom_site_U_iso_or_equiv
_atom_site_adp_type
_atom_site_occupancy
_atom_site_symmetry_multiplicity
_atom_site_calc_flag
_atom_site_refinement_flags
_atom_site_disorder_assembly
_atom_site_disorder_group
C1 C 0.32929(12) 0.0144(3) -0.15551(10) 0.0393(8) Uani 1 1 d . . .
C2 C 0.37756(12) 0.0444(3) -0.17343(9) 0.0347(8) Uani 1 1 d . . .
C3 C 0.45227(10) -0.2866(2) -0.06568(8) 0.0248(7) Uani 1 1 d . . .
C4 C 0.48962(12) -0.2634(2) -0.09677(9) 0.0320(7) Uani 1 1 d . . .
C15 C 0.46048(11) -0.0032(3) -0.18318(10) 0.0436(9) Uani 1 1 d . . .
H5A H 0.4851 -0.0585 -0.1756 0.065 Uiso 1 1 calc R . .
H5B H 0.4766 0.0593 -0.1701 0.065 Uiso 1 1 calc R . .
H5C H 0.4501 0.0040 -0.2154 0.065 Uiso 1 1 calc R . .
C5 C 0.29279(12) -0.0967(3) -0.11142(11) 0.0420(8) Uani 1 1 d . . .
C9 C 0.28131(13) -0.0492(3) -0.07327(12) 0.0503(9) Uani 1 1 d . . .
H8 H 0.2998 0.0049 -0.0571 0.060 Uiso 1 1 calc R . .
C8 C 0.23646(14) -0.0985(3) -0.06368(14) 0.0589(11) Uani 1 1 d . . .
H9 H 0.2204 -0.0819 -0.0404 0.071 Uiso 1 1 calc R . .
C7 C 0.22099(13) -0.1763(3) -0.09553(13) 0.0580(11) Uani 1 1 d . . .
H10 H 0.1929 -0.2209 -0.0970 0.070 Uiso 1 1 calc R . .
C6 C 0.25572(12) -0.1754(3) -0.12535(11) 0.0501(9) Uani 1 1 d . . .
H11 H 0.2541 -0.2191 -0.1497 0.060 Uiso 1 1 calc R . .
C10 C 0.36967(10) -0.2580(2) -0.05148(9) 0.0253(7) Uani 1 1 d . . .
C14 C 0.36347(11) -0.2097(2) -0.01116(9) 0.0338(7) Uani 1 1 d . . .
H13 H 0.3836 -0.1558 0.0036 0.041 Uiso 1 1 calc R . .
C13 C 0.32124(12) -0.2583(2) 0.00257(10) 0.0413(8) Uani 1 1 d . . .
H14 H 0.3087 -0.2409 0.0277 0.050 Uiso 1 1 calc R . .
C12 C 0.30152(12) -0.3367(2) -0.02805(10) 0.0373(8) Uani 1 1 d . . .
H15 H 0.2738 -0.3804 -0.0269 0.045 Uiso 1 1 calc R . .
C11 C 0.33174(11) -0.3374(2) -0.06126(10) 0.0327(7) Uani 1 1 d . . .
H16 H 0.3273 -0.3826 -0.0854 0.039 Uiso 1 1 calc R . .
C3' C 0.04292(10) -0.2892(2) 0.07467(8) 0.0249(7) Uani 1 1 d . . .
C4' C 0.00045(12) -0.2625(3) 0.10068(9) 0.0313(7) Uani 1 1 d . . .
C1' C 0.14619(13) 0.0495(3) 0.15140(8) 0.0338(8) Uani 1 1 d . . .
C2' C 0.09512(13) 0.0776(3) 0.16607(8) 0.0348(8) Uani 1 1 d . . .
C15' C 0.00915(13) 0.0268(2) 0.16817(10) 0.0456(9) Uani 1 1 d . . .
H22A H -0.0142 -0.0299 0.1589 0.068 Uiso 1 1 calc R . .
H22B H -0.0066 0.0884 0.1538 0.068 Uiso 1 1 calc R . .
H22C H 0.0157 0.0346 0.2003 0.068 Uiso 1 1 calc R . .
C10' C 0.12695(10) -0.2553(2) 0.06588(8) 0.0241(7) Uani 1 1 d . . .
C11' C 0.16618(11) -0.3283(2) 0.08356(9) 0.0282(7) Uani 1 1 d . . .
H24 H 0.1686 -0.3662 0.1098 0.034 Uiso 1 1 calc R . .
C12' C 0.20159(11) -0.3344(2) 0.05434(9) 0.0302(7) Uani 1 1 d . . .
H25 H 0.2312 -0.3761 0.0584 0.036 Uiso 1 1 calc R . .
C13' C 0.18350(11) -0.2658(2) 0.01825(9) 0.0295(7) Uani 1 1 d . . .
H26 H 0.1991 -0.2545 -0.0058 0.035 Uiso 1 1 calc R . .
C14' C 0.13736(10) -0.2170(2) 0.02505(8) 0.0265(7) Uani 1 1 d . . .
H27 H 0.1174 -0.1685 0.0061 0.032 Uiso 1 1 calc R . .
C5' C 0.19163(11) -0.0704(2) 0.11956(9) 0.0339(8) Uani 1 1 d . . .
C6' C 0.22938(12) -0.1428(3) 0.14232(9) 0.0421(9) Uani 1 1 d . . .
H29 H 0.2278 -0.1786 0.1684 0.051 Uiso 1 1 calc R . .
C7' C 0.26970(12) -0.1510(3) 0.11861(10) 0.0454(9) Uani 1 1 d . . .
H30 H 0.2993 -0.1927 0.1264 0.054 Uiso 1 1 calc R . .
C8' C 0.25705(12) -0.0846(3) 0.08115(11) 0.0421(8) Uani 1 1 d . . .
H31 H 0.2769 -0.0752 0.0598 0.051 Uiso 1 1 calc R . .
C9' C 0.20908(11) -0.0346(2) 0.08148(10) 0.0362(8) Uani 1 1 d . . .
H32 H 0.1920 0.0132 0.0605 0.043 Uiso 1 1 calc R . .
C33 C -0.17146(12) -0.3048(2) 0.17148(10) 0.0389(8) Uani 1 1 d . . .
H33A H -0.2076 -0.2870 0.1577 0.047 Uiso 1 1 calc R . .
H33B H -0.1690 -0.3142 0.2035 0.047 Uiso 1 1 calc R . .
C34 C -0.15938(14) -0.4068(3) 0.15197(11) 0.0509(9) Uani 1 1 d . . .
H34A H -0.1264 -0.4334 0.1698 0.061 Uiso 1 1 calc R . .
H34B H -0.1556 -0.3966 0.1214 0.061 Uiso 1 1 calc R . .
C35 C -0.20371(15) -0.4859(3) 0.15180(12) 0.0593(10) Uani 1 1 d . . .
H35A H -0.2374 -0.4542 0.1388 0.071 Uiso 1 1 calc R . .
H35B H -0.1994 -0.5434 0.1328 0.071 Uiso 1 1 calc R . .
C36 C -0.20376(15) -0.5234(3) 0.19683(12) 0.0735(12) Uani 1 1 d . . .
H36A H -0.2313 -0.5729 0.1949 0.110 Uiso 1 1 calc R . .
H36B H -0.2095 -0.4671 0.2154 0.110 Uiso 1 1 calc R . .
H36C H -0.1705 -0.5549 0.2098 0.110 Uiso 1 1 calc R . .
C37 C -0.07960(11) -0.2376(3) 0.18599(9) 0.0385(8) Uani 1 1 d . . .
H37A H -0.0695 -0.2964 0.1704 0.046 Uiso 1 1 calc R . .
H37B H -0.0589 -0.1796 0.1803 0.046 Uiso 1 1 calc R . .
C38 C -0.06573(12) -0.2595(3) 0.23575(10) 0.0452(9) Uani 1 1 d . . .
H38A H -0.0870 -0.3158 0.2423 0.054 Uiso 1 1 calc R . .
H38B H -0.0731 -0.1996 0.2521 0.054 Uiso 1 1 calc R . .
C39 C -0.00757(12) -0.2870(3) 0.25109(11) 0.0544(10) Uani 1 1 d . . .
H39A H -0.0007 -0.3097 0.2822 0.065 Uiso 1 1 calc R . .
H39B H -0.0005 -0.3445 0.2332 0.065 Uiso 1 1 calc R . .
C40 C 0.03023(13) -0.2021(3) 0.24771(11) 0.0594(11) Uani 1 1 d . . .
H40A H 0.0656 -0.2265 0.2580 0.089 Uiso 1 1 calc R . .
H40B H 0.0246 -0.1454 0.2661 0.089 Uiso 1 1 calc R . .
H40C H 0.0246 -0.1801 0.2169 0.089 Uiso 1 1 calc R . .
C41 C -0.14115(11) -0.1951(2) 0.11576(9) 0.0347(7) Uani 1 1 d . . .
H41A H -0.1218 -0.1329 0.1130 0.042 Uiso 1 1 calc R . .
H41B H -0.1237 -0.2510 0.1042 0.042 Uiso 1 1 calc R . .
C42 C -0.19550(11) -0.1845(2) 0.08607(9) 0.0382(8) Uani 1 1 d . . .
H42A H -0.2143 -0.1305 0.0975 0.046 Uiso 1 1 calc R . .
H42B H -0.2147 -0.2480 0.0862 0.046 Uiso 1 1 calc R . .
C43 C -0.19184(12) -0.1591(2) 0.03828(9) 0.0391(8) Uani 1 1 d . . .
H43A H -0.1775 -0.0905 0.0380 0.047 Uiso 1 1 calc R . .
H43B H -0.1675 -0.2064 0.0294 0.047 Uiso 1 1 calc R . .
C44 C -0.24342(13) -0.1642(3) 0.00424(10) 0.0572(10) Uani 1 1 d . . .
H44A H -0.2382 -0.1476 -0.0251 0.086 Uiso 1 1 calc R . .
H44B H -0.2675 -0.1161 0.0122 0.086 Uiso 1 1 calc R . .
H44C H -0.2576 -0.2322 0.0038 0.086 Uiso 1 1 calc R . .
C45 C -0.15673(12) -0.1247(2) 0.18765(9) 0.0356(8) Uani 1 1 d . . .
H45A H -0.1540 -0.1412 0.2191 0.043 Uiso 1 1 calc R . .
H45B H -0.1937 -0.1155 0.1737 0.043 Uiso 1 1 calc R . .
C46 C -0.12888(13) -0.0232(2) 0.18540(10) 0.0437(8) Uani 1 1 d . . .
H46A H -0.0917 -0.0308 0.1989 0.052 Uiso 1 1 calc R . .
H46B H -0.1329 -0.0031 0.1542 0.052 Uiso 1 1 calc R . .
C47 C -0.15187(13) 0.0591(3) 0.21033(10) 0.0461(9) Uani 1 1 d . . .
H47A H -0.1494 0.0368 0.2411 0.055 Uiso 1 1 calc R . .
H47B H -0.1888 0.0678 0.1960 0.055 Uiso 1 1 calc R . .
C48 C -0.12394(16) 0.1618(3) 0.21097(12) 0.0667(11) Uani 1 1 d . . .
H48A H -0.1400 0.2113 0.2269 0.100 Uiso 1 1 calc R . .
H48B H -0.1267 0.1847 0.1806 0.100 Uiso 1 1 calc R . .
H48C H -0.0876 0.1540 0.2259 0.100 Uiso 1 1 calc R . .
C49 C 0.43542(11) -0.5865(2) -0.04266(8) 0.0287(7) Uani 1 1 d . . .
H49A H 0.4633 -0.6078 -0.0174 0.034 Uiso 1 1 calc R . .
H49B H 0.4364 -0.5122 -0.0439 0.034 Uiso 1 1 calc R . .
C50 C 0.38366(11) -0.6171(2) -0.03253(9) 0.0342(7) Uani 1 1 d . . .
H50A H 0.3823 -0.6908 -0.0289 0.041 Uiso 1 1 calc R . .
H50B H 0.3547 -0.5967 -0.0571 0.041 Uiso 1 1 calc R . .
C51 C 0.37950(11) -0.5633(2) 0.01086(8) 0.0354(8) Uani 1 1 d . . .
H51A H 0.4098 -0.5812 0.0347 0.042 Uiso 1 1 calc R . .
H51B H 0.3801 -0.4897 0.0064 0.042 Uiso 1 1 calc R . .
C52 C 0.32987(12) -0.5917(3) 0.02551(10) 0.0512(9) Uani 1 1 d . . .
H52A H 0.3290 -0.5562 0.0529 0.077 Uiso 1 1 calc R . .
H52B H 0.3293 -0.6643 0.0305 0.077 Uiso 1 1 calc R . .
H52C H 0.2997 -0.5726 0.0024 0.077 Uiso 1 1 calc R . .
C53 C 0.44491(11) -0.7438(2) -0.08685(9) 0.0291(7) Uani 1 1 d . . .
H53A H 0.4095 -0.7637 -0.0858 0.035 Uiso 1 1 calc R . .
H53B H 0.4506 -0.7668 -0.1156 0.035 Uiso 1 1 calc R . .
C54 C 0.48282(12) -0.7997(2) -0.04990(9) 0.0369(8) Uani 1 1 d . . .
H54A H 0.4797 -0.7737 -0.0208 0.044 Uiso 1 1 calc R . .
H54B H 0.5185 -0.7873 -0.0527 0.044 Uiso 1 1 calc R . .
C55 C 0.47192(12) -0.9137(2) -0.05236(9) 0.0369(8) Uani 1 1 d . . .
H55A H 0.5009 -0.9492 -0.0326 0.044 Uiso 1 1 calc R . .
H55B H 0.4698 -0.9373 -0.0829 0.044 Uiso 1 1 calc R . .
C56 C 0.42119(13) -0.9410(3) -0.03892(10) 0.0524(9) Uani 1 1 d . . .
H56A H 0.4161 -1.0139 -0.0408 0.079 Uiso 1 1 calc R . .
H56B H 0.3922 -0.9076 -0.0589 0.079 Uiso 1 1 calc R . .
H56C H 0.4232 -0.9187 -0.0085 0.079 Uiso 1 1 calc R . .
C57 C 0.50314(10) -0.5898(2) -0.08446(8) 0.0294(7) Uani 1 1 d . . .
H57A H 0.5033 -0.5155 -0.0826 0.035 Uiso 1 1 calc R . .
H57B H 0.5267 -0.6153 -0.0573 0.035 Uiso 1 1 calc R . .
C58 C 0.52443(12) -0.6209(3) -0.12453(10) 0.0432(8) Uani 1 1 d . . .
H58A H 0.5054 -0.5846 -0.1511 0.052 Uiso 1 1 calc R . .
H58B H 0.5188 -0.6938 -0.1299 0.052 Uiso 1 1 calc R . .
C59 C 0.58321(15) -0.5973(3) -0.11686(13) 0.0778(14) Uani 1 1 d . . .
H59A H 0.5880 -0.5236 -0.1148 0.093 Uiso 1 1 calc R . .
H59B H 0.6013 -0.6265 -0.0882 0.093 Uiso 1 1 calc R . .
C60 C 0.60761(18) -0.6358(4) -0.15161(16) 0.1121(18) Uani 1 1 d . . .
H60A H 0.6442 -0.6175 -0.1445 0.168 Uiso 1 1 calc R . .
H60B H 0.5906 -0.6063 -0.1801 0.168 Uiso 1 1 calc R . .
H60C H 0.6042 -0.7091 -0.1533 0.168 Uiso 1 1 calc R . .
C61 C 0.40882(11) -0.5915(2) -0.12744(8) 0.0294(7) Uani 1 1 d . . .
H61A H 0.4175 -0.6240 -0.1534 0.035 Uiso 1 1 calc R . .
H61B H 0.3743 -0.6158 -0.1258 0.035 Uiso 1 1 calc R . .
C62 C 0.40537(11) -0.4773(2) -0.13569(8) 0.0302(7) Uani 1 1 d . . .
H62A H 0.4383 -0.4522 -0.1411 0.036 Uiso 1 1 calc R . .
H62B H 0.3989 -0.4424 -0.1094 0.036 Uiso 1 1 calc R . .
C63 C 0.36070(12) -0.4555(2) -0.17660(9) 0.0397(8) Uani 1 1 d . . .
H63A H 0.3683 -0.4889 -0.2028 0.048 Uiso 1 1 calc R . .
H63B H 0.3286 -0.4851 -0.1715 0.048 Uiso 1 1 calc R . .
C64 C 0.35184(13) -0.3423(2) -0.18666(10) 0.0461(9) Uani 1 1 d . . .
H64A H 0.3232 -0.3337 -0.2126 0.069 Uiso 1 1 calc R . .
H64B H 0.3831 -0.3127 -0.1926 0.069 Uiso 1 1 calc R . .
H64C H 0.3436 -0.3087 -0.1612 0.069 Uiso 1 1 calc R . .
C65 C 0.58539(11) -0.2492(2) -0.21869(9) 0.0370(8) Uani 1 1 d . B .
H65A H 0.6019 -0.2830 -0.2401 0.044 Uiso 1 1 calc R . .
H65B H 0.5682 -0.1881 -0.2332 0.044 Uiso 1 1 calc R . .
C66 C 0.54363(12) -0.3202(3) -0.20857(9) 0.0418(8) Uani 1 1 d . . .
H66A H 0.5227 -0.2838 -0.1912 0.050 Uiso 1 1 calc R . .
H66B H 0.5603 -0.3780 -0.1908 0.050 Uiso 1 1 calc R . .
C67 C 0.50840(12) -0.3584(3) -0.25237(9) 0.0441(9) Uani 1 1 d . . .
H67A H 0.4940 -0.2999 -0.2708 0.053 Uiso 1 1 calc R . .
H67B H 0.5294 -0.3975 -0.2688 0.053 Uiso 1 1 calc R . .
C68 C 0.46409(13) -0.4243(3) -0.24508(10) 0.0530(10) Uani 1 1 d . . .
H68A H 0.4432 -0.4463 -0.2737 0.080 Uiso 1 1 calc R . .
H68B H 0.4426 -0.3855 -0.2294 0.080 Uiso 1 1 calc R . .
H68C H 0.4781 -0.4831 -0.2274 0.080 Uiso 1 1 calc R . .
C69 C 0.65753(15) -0.3093(3) -0.15442(11) 0.0667(12) Uani 1 1 d D B .
H69A H 0.6881 -0.2850 -0.1324 0.080 Uiso 1 1 calc R . .
H69B H 0.6349 -0.3439 -0.1381 0.080 Uiso 1 1 calc R . .
C70 C 0.67558(15) -0.3867(3) -0.18454(13) 0.0712(13) Uani 1 1 d D . .
H70A H 0.7013 -0.3583 -0.1995 0.085 Uiso 1 1 calc R A 1
H70B H 0.6465 -0.4160 -0.2067 0.085 Uiso 1 1 calc R A 1
C71 C 0.7002(4) -0.4639(7) -0.1472(3) 0.036(3) Uani 0.428(17) 1 d PDU B 1
H71A H 0.7292 -0.4336 -0.1253 0.043 Uiso 0.428(17) 1 calc PR B 1
H71B H 0.6743 -0.4896 -0.1317 0.043 Uiso 0.428(17) 1 calc PR B 1
C72 C 0.7188(5) -0.5470(10) -0.1741(4) 0.065(4) Uani 0.428(17) 1 d PDU B 1
H72A H 0.7351 -0.6008 -0.1542 0.097 Uiso 0.428(17) 1 calc PR B 1
H72B H 0.7438 -0.5189 -0.1894 0.097 Uiso 0.428(17) 1 calc PR B 1
H72C H 0.6894 -0.5742 -0.1959 0.097 Uiso 0.428(17) 1 calc PR B 1
C71A C 0.7216(4) -0.4634(6) -0.1642(4) 0.054(3) Uani 0.572(17) 1 d PDU B 2
H71C H 0.7533 -0.4233 -0.1535 0.065 Uiso 0.572(17) 1 calc PR B 2
H71D H 0.7134 -0.4957 -0.1380 0.065 Uiso 0.572(17) 1 calc PR B 2
C72A C 0.7344(4) -0.5485(6) -0.1945(4) 0.058(3) Uani 0.572(17) 1 d PDU B 2
H72D H 0.7628 -0.5894 -0.1777 0.087 Uiso 0.572(17) 1 calc PR B 2
H72E H 0.7444 -0.5185 -0.2200 0.087 Uiso 0.572(17) 1 calc PR B 2
H72F H 0.7040 -0.5909 -0.2047 0.087 Uiso 0.572(17) 1 calc PR B 2
C73 C 0.60311(13) -0.1591(3) -0.14574(9) 0.0509(10) Uani 1 1 d D B .
H73A H 0.5786 -0.2048 -0.1360 0.061 Uiso 1 1 calc R . .
H73B H 0.5830 -0.1024 -0.1616 0.061 Uiso 1 1 calc R . .
C74 C 0.64122(14) -0.1171(3) -0.10405(9) 0.0623(12) Uani 1 1 d D . .
H74A H 0.6706 -0.0834 -0.1124 0.075 Uiso 1 1 calc R C 1
H74B H 0.6547 -0.1722 -0.0832 0.075 Uiso 1 1 calc R C 1
C75 C 0.6071(3) -0.0327(7) -0.08011(18) 0.048(2) Uani 0.650(14) 1 d PDU D 1
H75A H 0.5742 -0.0644 -0.0781 0.057 Uiso 0.650(14) 1 calc PR D 1
H75B H 0.6269 -0.0193 -0.0496 0.057 Uiso 0.650(14) 1 calc PR D 1
C76 C 0.5950(2) 0.0691(7) -0.1043(2) 0.048(2) Uani 0.650(14) 1 d PDU D 1
H76A H 0.5746 0.1107 -0.0888 0.071 Uiso 0.650(14) 1 calc PR D 1
H76B H 0.5754 0.0573 -0.1347 0.071 Uiso 0.650(14) 1 calc PR D 1
H76C H 0.6272 0.1037 -0.1048 0.071 Uiso 0.650(14) 1 calc PR D 1
C75A C 0.6236(5) -0.0829(10) -0.0715(3) 0.033(3) Uani 0.350(14) 1 d PDU D 2
H75C H 0.6523 -0.0685 -0.0456 0.040 Uiso 0.350(14) 1 calc PR D 2
H75D H 0.6003 -0.1324 -0.0626 0.040 Uiso 0.350(14) 1 calc PR D 2
C76A C 0.5944(4) 0.0140(12) -0.0886(5) 0.033(3) Uani 0.350(14) 1 d PDU D 2
H76D H 0.5803 0.0438 -0.0651 0.050 Uiso 0.350(14) 1 calc PR D 2
H76E H 0.5662 -0.0018 -0.1140 0.050 Uiso 0.350(14) 1 calc PR D 2
H76F H 0.6180 0.0616 -0.0976 0.050 Uiso 0.350(14) 1 calc PR D 2
C77 C 0.66644(11) -0.1489(2) -0.19546(9) 0.0332(7) Uani 1 1 d . B .
H77A H 0.6979 -0.1414 -0.1715 0.040 Uiso 1 1 calc R . .
H77B H 0.6765 -0.1842 -0.2202 0.040 Uiso 1 1 calc R . .
C78 C 0.64753(10) -0.0438(2) -0.21141(8) 0.0290(7) Uani 1 1 d . . .
H78A H 0.6410 -0.0043 -0.1863 0.035 Uiso 1 1 calc R . .
H78B H 0.6148 -0.0492 -0.2341 0.035 Uiso 1 1 calc R . .
C79 C 0.68825(10) 0.0108(2) -0.23128(8) 0.0283(7) Uani 1 1 d . . .
H79A H 0.7214 0.0126 -0.2090 0.034 Uiso 1 1 calc R . .
H79B H 0.6936 -0.0278 -0.2570 0.034 Uiso 1 1 calc R . .
C80 C 0.67239(12) 0.1189(2) -0.24604(9) 0.0402(8) Uani 1 1 d . . .
H80A H 0.6993 0.1499 -0.2583 0.060 Uiso 1 1 calc R . .
H80B H 0.6677 0.1580 -0.2206 0.060 Uiso 1 1 calc R . .
H80C H 0.6400 0.1176 -0.2687 0.060 Uiso 1 1 calc R . .
C81 C 0.00256(10) 0.3353(2) 0.06554(9) 0.0284(7) Uani 1 1 d . . .
H81A H -0.0164 0.3212 0.0348 0.034 Uiso 1 1 calc R . .
H81B H -0.0063 0.4044 0.0728 0.034 Uiso 1 1 calc R . .
C82 C -0.01632(11) 0.2615(2) 0.09666(9) 0.0324(7) Uani 1 1 d . . .
H82A H 0.0056 0.2684 0.1269 0.039 Uiso 1 1 calc R . .
H82B H -0.0128 0.1918 0.0866 0.039 Uiso 1 1 calc R . .
C83 C -0.07310(11) 0.2814(3) 0.09759(9) 0.0405(8) Uani 1 1 d . . .
H83A H -0.0935 0.2896 0.0669 0.049 Uiso 1 1 calc R . .
H83B H -0.0867 0.2220 0.1103 0.049 Uiso 1 1 calc R . .
C84 C -0.08046(13) 0.3736(3) 0.12405(10) 0.0557(10) Uani 1 1 d . . .
H84A H -0.1172 0.3824 0.1230 0.084 Uiso 1 1 calc R . .
H84B H -0.0675 0.4330 0.1114 0.084 Uiso 1 1 calc R . .
H84C H -0.0614 0.3651 0.1548 0.084 Uiso 1 1 calc R . .
C85 C 0.09331(10) 0.3616(2) 0.11405(8) 0.0283(7) Uani 1 1 d . . .
H85A H 0.0897 0.3085 0.1354 0.034 Uiso 1 1 calc R . .
H85B H 0.1300 0.3637 0.1128 0.034 Uiso 1 1 calc R . .
C86 C 0.07932(11) 0.4627(2) 0.13175(8) 0.0334(7) Uani 1 1 d . . .
H86A H 0.0438 0.4595 0.1362 0.040 Uiso 1 1 calc R . .
H86B H 0.0804 0.5161 0.1098 0.040 Uiso 1 1 calc R . .
C87 C 0.11738(12) 0.4889(3) 0.17615(9) 0.0400(8) Uani 1 1 d . . .
H87A H 0.1159 0.4355 0.1980 0.048 Uiso 1 1 calc R . .
H87B H 0.1528 0.4906 0.1716 0.048 Uiso 1 1 calc R . .
C88 C 0.10516(14) 0.5910(3) 0.19494(10) 0.0554(10) Uani 1 1 d . . .
H88A H 0.1299 0.6040 0.2230 0.083 Uiso 1 1 calc R . .
H88B H 0.0702 0.5895 0.1999 0.083 Uiso 1 1 calc R . .
H88C H 0.1075 0.6445 0.1739 0.083 Uiso 1 1 calc R . .
C89 C 0.07004(10) 0.4047(2) 0.03144(8) 0.0266(7) Uani 1 1 d . . .
H89A H 0.0460 0.3868 0.0032 0.032 Uiso 1 1 calc R . .
H89B H 0.0611 0.4733 0.0394 0.032 Uiso 1 1 calc R . .
C90 C 0.12525(11) 0.4072(2) 0.02381(9) 0.0313(7) Uani 1 1 d . . .
H90A H 0.1495 0.4329 0.0506 0.038 Uiso 1 1 calc R . .
H90B H 0.1361 0.3385 0.0179 0.038 Uiso 1 1 calc R . .
C91 C 0.12631(11) 0.4758(2) -0.01586(9) 0.0316(7) Uani 1 1 d . . .
H91A H 0.1176 0.5453 -0.0089 0.038 Uiso 1 1 calc R . .
H91B H 0.0998 0.4530 -0.0418 0.038 Uiso 1 1 calc R . .
C92 C 0.17963(12) 0.4758(2) -0.02763(10) 0.0404(8) Uani 1 1 d . . .
H92A H 0.1786 0.5200 -0.0530 0.061 Uiso 1 1 calc R . .
H92B H 0.1882 0.4073 -0.0351 0.061 Uiso 1 1 calc R . .
H92C H 0.2059 0.4999 -0.0023 0.061 Uiso 1 1 calc R . .
C93 C 0.07754(11) 0.2232(2) 0.05915(9) 0.0288(7) Uani 1 1 d . . .
H93A H 0.0696 0.1787 0.0822 0.035 Uiso 1 1 calc R . .
H93B H 0.1154 0.2229 0.0628 0.035 Uiso 1 1 calc R . .
C94 C 0.05263(11) 0.1779(2) 0.01341(9) 0.0291(7) Uani 1 1 d . . .
H94A H 0.0583 0.2236 -0.0101 0.035 Uiso 1 1 calc R . .
H94B H 0.0150 0.1711 0.0103 0.035 Uiso 1 1 calc R . .
C95 C 0.07609(12) 0.0737(2) 0.00798(9) 0.0354(8) Uani 1 1 d . . .
H95A H 0.0692 0.0277 0.0309 0.042 Uiso 1 1 calc R . .
H95B H 0.1139 0.0804 0.0126 0.042 Uiso 1 1 calc R . .
C96 C 0.05386(12) 0.0276(2) -0.03825(9) 0.0416(8) Uani 1 1 d . . .
H96A H 0.0697 -0.0381 -0.0402 0.062 Uiso 1 1 calc R . .
H96B H 0.0613 0.0722 -0.0610 0.062 Uiso 1 1 calc R . .
H96C H 0.0165 0.0196 -0.0428 0.062 Uiso 1 1 calc R . .
N1 N 0.33558(9) -0.06966(19) -0.13086(8) 0.0344(6) Uani 1 1 d . . .
N2 N 0.40773(8) -0.23238(17) -0.07630(7) 0.0247(5) Uani 1 1 d . . .
N3 N 0.41424(9) -0.0249(2) -0.16558(7) 0.0342(6) Uani 1 1 d . . .
N2' N 0.08457(9) -0.22759(18) 0.08557(7) 0.0263(6) Uani 1 1 d . . .
N1' N 0.14441(9) -0.04120(19) 0.13192(7) 0.0309(6) Uani 1 1 d . . .
N3' N 0.05863(10) 0.0077(2) 0.15529(7) 0.0350(6) Uani 1 1 d . . .
N9 N -0.13715(9) -0.21463(18) 0.16586(7) 0.0318(6) Uani 1 1 d . . .
N10 N 0.44816(8) -0.62772(18) -0.08548(6) 0.0256(5) Uani 1 1 d . . .
N11 N 0.62814(9) -0.2163(2) -0.17838(7) 0.0389(7) Uani 1 1 d . . .
N12 N 0.06081(8) 0.33087(17) 0.06767(7) 0.0241(5) Uani 1 1 d . . .
O1 O 0.28882(8) 0.06879(18) -0.16512(7) 0.0542(6) Uani 1 1 d . . .
O6 O 0.37806(8) 0.12772(17) -0.19377(6) 0.0432(6) Uani 1 1 d . . .
O2 O 0.46423(7) -0.35247(15) -0.03615(6) 0.0302(5) Uani 1 1 d . . .
O5 O 0.52988(8) -0.31311(17) -0.09385(7) 0.0444(6) Uani 1 1 d . . .
O2' O 0.03613(7) -0.36138(15) 0.04788(6) 0.0287(5) Uani 1 1 d . . .
O5' O -0.03896(8) -0.31604(17) 0.09550(7) 0.0442(6) Uani 1 1 d . . .
O1' O 0.18400(9) 0.11063(17) 0.15870(6) 0.0438(6) Uani 1 1 d . . .
O6' O 0.09341(9) 0.16143(16) 0.18586(6) 0.0456(6) Uani 1 1 d . . .
O4 O 0.47407(7) -0.19076(16) -0.12542(6) 0.0374(5) Uani 1 1 d . . .
O4' O 0.01093(7) -0.18296(16) 0.12622(6) 0.0358(5) Uani 1 1 d . . .
O11 O 0.20620(11) 0.2809(2) 0.21143(10) 0.0700(8) Uani 1 1 d D . .
O12 O 0.21952(10) 0.2411(2) 0.10526(11) 0.0808(8) Uani 1 1 d D . .
O13 O 0.2500 0.1593(3) -0.2500 0.0526(9) Uani 1 2 d SD . .
O14 O 0.30009(10) 0.2654(2) -0.12826(8) 0.0653(8) Uani 1 1 d D . .
O15 O 0.32512(11) 0.30195(19) -0.21294(8) 0.0575(7) Uani 1 1 d D . .
Fe1 Fe 0.296334(16) -0.19970(3) -0.060703(14) 0.03388(12) Uani 1 1 d . . .
Fe1' Fe 0.198795(15) -0.18901(3) 0.078161(12) 0.02699(11) Uani 1 1 d . . .
Cu1 Cu 0.405434(13) -0.13225(3) -0.124202(10) 0.02966(10) Uani 1 1 d . . .
Cu1' Cu 0.076857(13) -0.11296(3) 0.124587(10) 0.03004(10) Uani 1 1 d . . .
H9O H 0.2893(7) 0.2778(19) -0.2103(8) 0.023(7) Uiso 1 1 d D . .
H2O H 0.1785(17) 0.318(4) 0.214(3) 0.26(4) Uiso 1 1 d D . .
H1O H 0.1909(16) 0.226(2) 0.2006(13) 0.100(17) Uiso 1 1 d D . .
H3O H 0.212(4) 0.191(6) 0.126(3) 0.32(5) Uiso 1 1 d D . .
H7O H 0.304(2) 0.290(4) -0.1579(10) 0.15(2) Uiso 1 1 d D . .
H8O H 0.297(2) 0.1868(17) -0.1344(17) 0.16(2) Uiso 1 1 d D . .
H10O H 0.338(2) 0.232(2) -0.209(2) 0.25(4) Uiso 1 1 d D . .
H6O H 0.2500 0.2288(15) -0.2500 0.25(4) Uiso 1 2 d SD . .
H4O H 0.243(17) 0.27(2) 0.130(4) 0.25(4) Uiso 1 1 d D . .
H5O H 0.264(3) 0.136(4) -0.2194(9) 0.07(2) Uiso 0.50 1 d PD . .

loop_
_atom_site_aniso_label
_atom_site_aniso_U_11
_atom_site_aniso_U_22
_atom_site_aniso_U_33
_atom_site_aniso_U_23
_atom_site_aniso_U_13
_atom_site_aniso_U_12
C1 0.0246(18) 0.043(2) 0.0478(19) 0.0111(17) 0.0029(15) 0.0061(17)
C2 0.0315(18) 0.042(2) 0.0286(15) 0.0099(15) 0.0035(14) -0.0066(17)
C3 0.0220(15) 0.0262(18) 0.0243(14) -0.0054(13) 0.0015(12) -0.0058(14)
C4 0.0266(17) 0.034(2) 0.0356(16) 0.0028(15) 0.0078(14) -0.0026(16)
C15 0.0325(19) 0.053(2) 0.0449(18) 0.0134(17) 0.0075(15) 0.0016(17)
C5 0.0276(18) 0.038(2) 0.062(2) 0.0245(17) 0.0129(16) 0.0135(17)
C9 0.042(2) 0.028(2) 0.091(3) 0.0230(19) 0.035(2) 0.0163(17)
C8 0.044(2) 0.046(3) 0.099(3) 0.032(2) 0.043(2) 0.021(2)
C7 0.0238(18) 0.060(3) 0.091(3) 0.038(2) 0.0147(19) 0.0036(19)
C6 0.0227(17) 0.061(3) 0.062(2) 0.0229(19) 0.0015(16) -0.0027(18)
C10 0.0264(16) 0.0198(17) 0.0312(15) 0.0031(13) 0.0099(13) 0.0033(14)
C14 0.0366(18) 0.0300(19) 0.0367(16) -0.0014(14) 0.0124(14) -0.0006(16)
C13 0.044(2) 0.043(2) 0.0441(18) 0.0073(17) 0.0246(16) 0.0048(18)
C12 0.0312(17) 0.029(2) 0.058(2) 0.0156(17) 0.0234(16) 0.0081(15)
C11 0.0297(17) 0.0236(18) 0.0466(17) 0.0008(14) 0.0124(14) -0.0014(15)
C3' 0.0203(15) 0.035(2) 0.0202(14) 0.0072(14) 0.0055(12) 0.0093(15)
C4' 0.0279(18) 0.041(2) 0.0265(15) 0.0070(15) 0.0094(14) 0.0098(17)
C1' 0.044(2) 0.037(2) 0.0156(14) -0.0009(14) -0.0029(14) 0.0104(18)
C2' 0.055(2) 0.037(2) 0.0127(14) 0.0076(14) 0.0076(14) 0.0193(19)
C15' 0.064(2) 0.040(2) 0.0420(18) 0.0078(16) 0.0298(17) 0.0228(19)
C10' 0.0219(15) 0.0286(18) 0.0226(14) -0.0034(13) 0.0067(12) -0.0015(14)
C11' 0.0290(16) 0.0281(18) 0.0289(15) 0.0025(13) 0.0095(13) 0.0041(14)
C12' 0.0224(15) 0.0314(19) 0.0386(16) -0.0081(14) 0.0107(13) -0.0008(14)
C13' 0.0269(16) 0.0363(19) 0.0276(15) -0.0079(14) 0.0110(13) -0.0071(15)
C14' 0.0225(15) 0.0341(19) 0.0213(14) -0.0033(13) 0.0020(12) -0.0016(14)
C5' 0.0288(17) 0.037(2) 0.0299(16) -0.0154(14) -0.0053(14) 0.0003(16)
C6' 0.0345(18) 0.056(2) 0.0302(15) -0.0154(16) -0.0046(14) 0.0123(18)
C7' 0.0243(17) 0.053(2) 0.0506(19) -0.0217(18) -0.0078(15) 0.0044(17)
C8' 0.0236(17) 0.048(2) 0.055(2) -0.0204(18) 0.0086(15) -0.0119(16)
C9' 0.0286(18) 0.035(2) 0.0435(18) -0.0100(15) 0.0044(14) -0.0072(16)
C33 0.0384(19) 0.039(2) 0.0427(17) 0.0059(16) 0.0154(15) 0.0020(17)
C34 0.053(2) 0.041(2) 0.063(2) 0.0014(18) 0.0226(18) -0.0005(19)
C35 0.058(2) 0.055(3) 0.067(2) 0.004(2) 0.019(2) 0.003(2)
C36 0.062(3) 0.092(3) 0.065(2) 0.004(2) 0.011(2) -0.015(2)
C37 0.0311(18) 0.044(2) 0.0438(18) 0.0032(15) 0.0167(15) 0.0021(16)
C38 0.0371(19) 0.056(2) 0.0460(19) 0.0130(17) 0.0178(16) 0.0044(18)
C39 0.040(2) 0.080(3) 0.0449(19) 0.0267(19) 0.0127(16) 0.015(2)
C40 0.034(2) 0.088(3) 0.054(2) 0.016(2) 0.0059(17) 0.004(2)
C41 0.0320(17) 0.041(2) 0.0359(16) 0.0031(15) 0.0173(14) 0.0021(16)
C42 0.0342(18) 0.036(2) 0.0469(18) -0.0018(16) 0.0142(15) 0.0019(16)
C43 0.042(2) 0.030(2) 0.0487(18) -0.0011(15) 0.0170(16) -0.0016(16)
C44 0.056(2) 0.059(3) 0.055(2) -0.0032(18) 0.0085(18) -0.009(2)
C45 0.0328(17) 0.040(2) 0.0352(16) -0.0023(15) 0.0108(14) 0.0038(16)
C46 0.044(2) 0.044(2) 0.0468(18) -0.0015(17) 0.0165(16) 0.0007(18)
C47 0.054(2) 0.044(2) 0.0376(17) 0.0016(16) 0.0067(16) 0.0146(19)
C48 0.090(3) 0.046(3) 0.062(2) -0.0074(19) 0.013(2) 0.002(2)
C49 0.0347(17) 0.0271(18) 0.0223(14) 0.0001(13) 0.0027(12) 0.0019(14)
C50 0.0305(17) 0.040(2) 0.0308(15) -0.0022(14) 0.0056(13) 0.0023(16)
C51 0.0369(18) 0.040(2) 0.0290(15) -0.0005(14) 0.0078(14) 0.0032(16)
C52 0.046(2) 0.067(3) 0.0437(18) -0.0050(18) 0.0160(16) -0.0051(19)
C53 0.0293(16) 0.0274(19) 0.0299(15) -0.0031(13) 0.0053(13) -0.0049(14)
C54 0.0337(18) 0.031(2) 0.0437(17) 0.0031(15) 0.0033(14) -0.0029(16)
C55 0.050(2) 0.031(2) 0.0327(16) 0.0024(14) 0.0144(15) -0.0004(16)
C56 0.069(3) 0.043(2) 0.051(2) 0.0001(17) 0.0259(19) -0.013(2)
C57 0.0239(16) 0.0293(19) 0.0330(15) -0.0038(13) 0.0029(13) -0.0045(14)
C58 0.044(2) 0.038(2) 0.0536(19) -0.0113(16) 0.0235(16) -0.0079(17)
C59 0.072(3) 0.102(4) 0.081(3) -0.053(2) 0.061(2) -0.056(3)
C60 0.074(3) 0.141(5) 0.124(4) -0.032(4) 0.031(3) -0.025(3)
C61 0.0272(16) 0.037(2) 0.0212(13) 0.0001(13) -0.0005(12) -0.0032(15)
C62 0.0292(16) 0.031(2) 0.0280(15) 0.0003(13) 0.0008(12) 0.0000(15)
C63 0.0392(19) 0.039(2) 0.0351(16) 0.0054(15) -0.0033(14) 0.0001(17)
C64 0.049(2) 0.044(2) 0.0387(17) 0.0074(16) -0.0032(15) 0.0029(18)
C65 0.0366(18) 0.047(2) 0.0232(14) 0.0041(14) -0.0020(13) -0.0126(16)
C66 0.044(2) 0.048(2) 0.0292(15) 0.0043(15) 0.0004(14) -0.0202(18)
C67 0.043(2) 0.051(2) 0.0342(16) 0.0015(16) 0.0005(14) -0.0155(18)
C68 0.054(2) 0.059(3) 0.0430(19) -0.0042(17) 0.0059(17) -0.023(2)
C69 0.074(3) 0.053(3) 0.051(2) 0.023(2) -0.030(2) -0.031(2)
C70 0.055(2) 0.050(3) 0.085(3) 0.027(2) -0.032(2) -0.015(2)
C71 0.027(5) 0.049(6) 0.037(5) 0.009(4) 0.017(4) 0.009(4)
C72 0.078(8) 0.087(9) 0.039(6) 0.014(6) 0.033(6) 0.040(7)
C71A 0.048(6) 0.037(5) 0.064(6) 0.008(4) -0.015(5) -0.003(4)
C72A 0.048(5) 0.041(4) 0.074(7) 0.008(4) -0.009(4) 0.003(4)
C73 0.051(2) 0.078(3) 0.0240(15) -0.0022(16) 0.0077(15) -0.040(2)
C74 0.071(3) 0.087(3) 0.0225(16) 0.0027(18) -0.0016(16) -0.053(2)
C75 0.032(3) 0.082(6) 0.030(3) -0.014(3) 0.010(2) -0.007(3)
C76 0.032(3) 0.082(6) 0.030(3) -0.014(3) 0.010(2) -0.007(3)
C75A 0.019(4) 0.050(7) 0.029(4) -0.004(4) 0.002(3) 0.005(4)
C76A 0.019(4) 0.050(7) 0.029(4) -0.004(4) 0.002(3) 0.005(4)
C77 0.0264(16) 0.040(2) 0.0304(15) 0.0013(14) 0.0017(13) -0.0085(15)
C78 0.0240(15) 0.040(2) 0.0235(14) -0.0008(14) 0.0065(12) -0.0033(15)
C79 0.0241(16) 0.040(2) 0.0217(14) -0.0044(14) 0.0079(12) -0.0065(15)
C80 0.0402(19) 0.047(2) 0.0312(15) 0.0023(15) 0.0048(14) -0.0103(18)
C81 0.0191(15) 0.0335(19) 0.0314(15) 0.0014(13) 0.0032(12) 0.0034(14)
C82 0.0260(16) 0.040(2) 0.0311(15) 0.0030(14) 0.0069(13) -0.0048(15)
C83 0.0289(17) 0.061(2) 0.0326(16) 0.0035(16) 0.0088(14) -0.0025(17)
C84 0.040(2) 0.080(3) 0.0459(18) -0.003(2) 0.0071(16) 0.012(2)
C85 0.0237(15) 0.0293(19) 0.0287(14) 0.0068(13) -0.0007(12) -0.0008(14)
C86 0.0275(16) 0.036(2) 0.0339(16) 0.0025(14) 0.0023(13) 0.0022(15)
C87 0.0347(18) 0.056(2) 0.0274(15) 0.0029(15) 0.0033(14) 0.0046(17)
C88 0.058(2) 0.068(3) 0.0341(17) -0.0111(18) -0.0012(16) 0.006(2)
C89 0.0265(16) 0.0233(17) 0.0296(14) 0.0083(13) 0.0062(12) 0.0013(14)
C90 0.0288(17) 0.0261(18) 0.0401(16) 0.0057(14) 0.0103(13) 0.0007(14)
C91 0.0294(17) 0.0300(19) 0.0360(16) -0.0003(14) 0.0091(13) -0.0092(15)
C92 0.044(2) 0.035(2) 0.0465(18) -0.0055(15) 0.0202(16) -0.0091(17)
C93 0.0229(15) 0.0267(18) 0.0377(16) 0.0084(14) 0.0090(13) 0.0022(14)
C94 0.0248(15) 0.0237(18) 0.0389(16) 0.0079(14) 0.0079(13) -0.0010(14)
C95 0.0368(18) 0.0273(19) 0.0432(17) 0.0066(15) 0.0114(15) 0.0023(16)
C96 0.042(2) 0.033(2) 0.0477(18) 0.0035(16) 0.0076(15) 0.0040(17)
N1 0.0244(14) 0.0343(17) 0.0451(14) 0.0192(13) 0.0091(11) 0.0012(12)
N2 0.0201(12) 0.0263(15) 0.0284(12) 0.0019(10) 0.0072(10) -0.0004(11)
N3 0.0211(13) 0.0458(18) 0.0347(13) 0.0157(12) 0.0047(11) 0.0019(13)
N2' 0.0224(13) 0.0343(15) 0.0235(11) -0.0032(11) 0.0080(10) 0.0003(12)
N1' 0.0327(14) 0.0345(16) 0.0240(12) -0.0079(12) 0.0033(11) 0.0082(13)
N3' 0.0436(17) 0.0367(17) 0.0271(13) 0.0012(12) 0.0130(12) 0.0129(14)
N9 0.0239(13) 0.0342(16) 0.0412(14) 0.0057(12) 0.0158(11) 0.0049(12)
N10 0.0249(13) 0.0279(15) 0.0219(11) -0.0016(11) 0.0013(9) 0.0007(12)
N11 0.0364(15) 0.0485(18) 0.0262(12) 0.0098(12) -0.0040(11) -0.0190(14)
N12 0.0204(12) 0.0246(15) 0.0273(12) 0.0064(10) 0.0054(10) 0.0021(11)
O1 0.0339(13) 0.0521(16) 0.0778(16) 0.0300(13) 0.0156(12) 0.0087(13)
O6 0.0408(13) 0.0444(15) 0.0441(12) 0.0227(11) 0.0089(10) -0.0009(12)
O2 0.0254(11) 0.0352(13) 0.0273(10) 0.0047(10) 0.0007(8) 0.0030(10)
O5 0.0273(12) 0.0497(15) 0.0606(13) 0.0168(12) 0.0194(10) 0.0135(12)
O2' 0.0230(10) 0.0299(13) 0.0332(10) 0.0012(10) 0.0066(8) 0.0034(10)
O5' 0.0266(12) 0.0598(16) 0.0506(13) -0.0039(12) 0.0181(10) -0.0040(12)
O1' 0.0538(15) 0.0386(14) 0.0345(11) -0.0120(10) 0.0012(10) 0.0021(13)
O6' 0.0759(17) 0.0354(14) 0.0265(10) -0.0029(10) 0.0136(11) 0.0184(12)
O4 0.0287(11) 0.0424(14) 0.0454(12) 0.0151(11) 0.0172(10) 0.0036(11)
O4' 0.0356(12) 0.0421(14) 0.0341(11) -0.0005(10) 0.0167(9) 0.0076(11)
O11 0.0519(17) 0.0470(19) 0.107(2) -0.0435(17) 0.0104(15) -0.0006(15)
O12 0.0498(17) 0.076(2) 0.120(2) 0.0117(18) 0.0256(16) -0.0051(15)
O13 0.052(2) 0.058(2) 0.046(2) 0.000 0.0079(18) 0.000
O14 0.0499(16) 0.088(2) 0.0616(17) -0.0208(16) 0.0206(13) -0.0208(16)
O15 0.0663(18) 0.0432(17) 0.0691(16) 0.0022(13) 0.0282(14) 0.0002(14)
Fe1 0.0263(2) 0.0288(3) 0.0503(3) 0.0107(2) 0.0166(2) 0.0046(2)
Fe1' 0.0210(2) 0.0340(3) 0.0247(2) -0.00709(19) 0.00291(17) -0.0009(2)
Cu1 0.02373(19) 0.0338(2) 0.03158(18) 0.00784(17) 0.00676(15) -0.00036(18)
Cu1' 0.0317(2) 0.0371(2) 0.02235(17) -0.00136(16) 0.00829(15) 0.00855(18)

loop_
_atom_type_symbol
_atom_type_description
_atom_type_scat_dispersion_real
_atom_type_scat_dispersion_imag
_atom_type_scat_source
C C 0.0033 0.0016 'International Tables Vol C Tables 4.2.6.8 and 6.1.1.4'
N N 0.0061 0.0033 'International Tables Vol C Tables 4.2.6.8 and 6.1.1.4'
O O 0.0106 0.0060 'International Tables Vol C Tables 4.2.6.8 and 6.1.1.4'
Fe Fe 0.3463 0.8444 'International Tables Vol C Tables 4.2.6.8 and 6.1.1.4'
Cu Cu 0.3201 1.2651 'International Tables Vol C Tables 4.2.6.8 and 6.1.1.4'
H H 0.0000 0.0000 'International Tables Vol C Tables 4.2.6.8 and 6.1.1.4'

loop_
_geom_angle_atom_site_label_1
_geom_angle_atom_site_label_2
_geom_angle_atom_site_label_3
_geom_angle
O1 C1 N1 126.3(3)
O1 C1 C2 119.5(3)
N1 C1 C2 114.2(3)
O6 C2 N3 127.0(3)
O6 C2 C1 120.0(3)
N3 C2 C1 112.9(3)
O2 C3 N2 127.3(2)
O2 C3 C4 119.8(3)
N2 C3 C4 112.9(2)
O5 C4 O4 124.8(3)
O5 C4 C3 120.6(3)
O4 C4 C3 114.6(3)
N3 C15 H5A 109.5
N3 C15 H5B 109.5
H5A C15 H5B 109.5
N3 C15 H5C 109.5
H5A C15 H5C 109.5
H5B C15 H5C 109.5
C6 C5 C9 107.7(3)
C6 C5 N1 127.3(3)
C9 C5 N1 124.9(3)
C6 C5 Fe1 69.76(18)
C9 C5 Fe1 69.12(17)
N1 C5 Fe1 125.3(2)
C5 C9 C8 108.3(3)
C5 C9 Fe1 70.17(18)
C8 C9 Fe1 69.91(19)
C5 C9 H8 125.8
C8 C9 H8 125.8
Fe1 C9 H8 125.7
C7 C8 C9 107.7(3)
C7 C8 Fe1 69.8(2)
C9 C8 Fe1 68.89(18)
C7 C8 H9 126.2
C9 C8 H9 126.2
Fe1 C8 H9 126.7
C8 C7 C6 108.2(3)
C8 C7 Fe1 70.0(2)
C6 C7 Fe1 69.52(18)
C8 C7 H10 125.9
C6 C7 H10 125.9
Fe1 C7 H10 126.2
C5 C6 C7 108.1(3)
C5 C6 Fe1 69.75(18)
C7 C6 Fe1 69.39(19)
C5 C6 H11 126.0
C7 C6 H11 126.0
Fe1 C6 H11 126.5
C11 C10 C14 106.8(2)
C11 C10 N2 127.0(2)
C14 C10 N2 126.2(2)
C11 C10 Fe1 69.51(16)
C14 C10 Fe1 70.04(16)
N2 C10 Fe1 126.63(18)
C13 C14 C10 108.1(3)
C13 C14 Fe1 69.58(18)
C10 C14 Fe1 68.90(15)
C13 C14 H13 125.9
C10 C14 H13 125.9
Fe1 C14 H13 127.1
C12 C13 C14 108.7(3)
C12 C13 Fe1 69.85(17)
C14 C13 Fe1 69.65(16)
C12 C13 H14 125.6
C14 C13 H14 125.6
Fe1 C13 H14 126.4
C13 C12 C11 107.4(3)
C13 C12 Fe1 69.91(18)
C11 C12 Fe1 69.02(16)
C13 C12 H15 126.3
C11 C12 H15 126.3
Fe1 C12 H15 126.4
C10 C11 C12 108.9(3)
C10 C11 Fe1 69.45(16)
C12 C11 Fe1 69.95(17)
C10 C11 H16 125.6
C12 C11 H16 125.6
Fe1 C11 H16 126.6
O2' C3' N2' 127.6(2)
O2' C3' C4' 120.1(3)
N2' C3' C4' 112.3(3)
O5' C4' O4' 126.3(3)
O5' C4' C3' 119.3(3)
O4' C4' C3' 114.5(3)
O1' C1' N1' 126.5(3)
O1' C1' C2' 119.9(3)
N1' C1' C2' 113.6(3)
O6' C2' N3' 128.6(3)
O6' C2' C1' 118.3(3)
N3' C2' C1' 113.1(3)
N3' C15' H22A 109.5
N3' C15' H22B 109.5
H22A C15' H22B 109.5
N3' C15' H22C 109.5
H22A C15' H22C 109.5
H22B C15' H22C 109.5
C11' C10' N2' 125.3(2)
C11' C10' C14' 107.5(2)
N2' C10' C14' 127.2(2)
C11' C10' Fe1' 69.90(16)
N2' C10' Fe1' 126.47(19)
C14' C10' Fe1' 69.75(15)
C10' C11' C12' 108.6(2)
C10' C11' Fe1' 69.33(16)
C12' C11' Fe1' 69.73(16)
C10' C11' H24 125.7
C12' C11' H24 125.7
Fe1' C11' H24 126.8
C13' C12' C11' 107.6(2)
C13' C12' Fe1' 69.79(16)
C11' C12' Fe1' 69.14(16)
C13' C12' H25 126.2
C11' C12' H25 126.2
Fe1' C12' H25 126.4
C12' C13' C14' 108.2(2)
C12' C13' Fe1' 69.70(15)
C14' C13' Fe1' 69.25(14)
C12' C13' H26 125.9
C14' C13' H26 125.9
Fe1' C13' H26 126.7
C13' C14' C10' 108.2(2)
C13' C14' Fe1' 69.86(15)
C10' C14' Fe1' 69.10(14)
C13' C14' H27 125.9
C10' C14' H27 125.9
Fe1' C14' H27 126.7
C9' C5' N1' 126.2(3)
C9' C5' C6' 107.3(3)
N1' C5' C6' 126.4(3)
C9' C5' Fe1' 69.46(16)
N1' C5' Fe1' 125.4(2)
C6' C5' Fe1' 69.16(16)
C7' C6' C5' 108.4(3)
C7' C6' Fe1' 70.00(16)
C5' C6' Fe1' 69.72(15)
C7' C6' H29 125.8
C5' C6' H29 125.8
Fe1' C6' H29 126.1
C8' C7' C6' 107.8(3)
C8' C7' Fe1' 69.50(16)
C6' C7' Fe1' 69.22(17)
C8' C7' H30 126.1
C6' C7' H30 126.1
Fe1' C7' H30 126.7
C7' C8' C9' 108.6(3)
C7' C8' Fe1' 69.90(18)
C9' C8' Fe1' 69.62(17)
C7' C8' H31 125.7
C9' C8' H31 125.7
Fe1' C8' H31 126.3
C8' C9' C5' 108.0(3)
C8' C9' Fe1' 69.56(18)
C5' C9' Fe1' 69.58(17)
C8' C9' H32 126.0
C5' C9' H32 126.0
Fe1' C9' H32 126.4
N9 C33 C34 116.9(2)
N9 C33 H33A 108.1
C34 C33 H33A 108.1
N9 C33 H33B 108.1
C34 C33 H33B 108.1
H33A C33 H33B 107.3
C33 C34 C35 111.1(3)
C33 C34 H34A 109.4
C35 C34 H34A 109.4
C33 C34 H34B 109.4
C35 C34 H34B 109.4
H34A C34 H34B 108.0
C36 C35 C34 112.6(3)
C36 C35 H35A 109.1
C34 C35 H35A 109.1
C36 C35 H35B 109.1
C34 C35 H35B 109.1
H35A C35 H35B 107.8
C35 C36 H36A 109.5
C35 C36 H36B 109.5
H36A C36 H36B 109.5
C35 C36 H36C 109.5
H36A C36 H36C 109.5
H36B C36 H36C 109.5
C38 C37 N9 115.4(2)
C38 C37 H37A 108.4
N9 C37 H37A 108.4
C38 C37 H37B 108.4
N9 C37 H37B 108.4
H37A C37 H37B 107.5
C37 C38 C39 110.1(2)
C37 C38 H38A 109.6
C39 C38 H38A 109.6
C37 C38 H38B 109.6
C39 C38 H38B 109.6
H38A C38 H38B 108.2
C40 C39 C38 115.4(3)
C40 C39 H39A 108.4
C38 C39 H39A 108.4
C40 C39 H39B 108.4
C38 C39 H39B 108.4
H39A C39 H39B 107.5
C39 C40 H40A 109.5
C39 C40 H40B 109.5
H40A C40 H40B 109.5
C39 C40 H40C 109.5
H40A C40 H40C 109.5
H40B C40 H40C 109.5
C42 C41 N9 116.9(2)
C42 C41 H41A 108.1
N9 C41 H41A 108.1
C42 C41 H41B 108.1
N9 C41 H41B 108.1
H41A C41 H41B 107.3
C41 C42 C43 109.6(2)
C41 C42 H42A 109.7
C43 C42 H42A 109.7
C41 C42 H42B 109.7
C43 C42 H42B 109.7
H42A C42 H42B 108.2
C44 C43 C42 114.0(3)
C44 C43 H43A 108.8
C42 C43 H43A 108.8
C44 C43 H43B 108.8
C42 C43 H43B 108.8
H43A C43 H43B 107.7
C43 C44 H44A 109.5
C43 C44 H44B 109.5
H44A C44 H44B 109.5
C43 C44 H44C 109.5
H44A C44 H44C 109.5
H44B C44 H44C 109.5
N9 C45 C46 116.5(2)
N9 C45 H45A 108.2
C46 C45 H45A 108.2
N9 C45 H45B 108.2
C46 C45 H45B 108.2
H45A C45 H45B 107.3
C47 C46 C45 110.1(2)
C47 C46 H46A 109.6
C45 C46 H46A 109.6
C47 C46 H46B 109.6
C45 C46 H46B 109.6
H46A C46 H46B 108.2
C46 C47 C48 112.5(3)
C46 C47 H47A 109.1
C48 C47 H47A 109.1
C46 C47 H47B 109.1
C48 C47 H47B 109.1
H47A C47 H47B 107.8
C47 C48 H48A 109.5
C47 C48 H48B 109.5
H48A C48 H48B 109.5
C47 C48 H48C 109.5
H48A C48 H48C 109.5
H48B C48 H48C 109.5
C50 C49 N10 117.9(2)
C50 C49 H49A 107.8
N10 C49 H49A 107.8
C50 C49 H49B 107.8
N10 C49 H49B 107.8
H49A C49 H49B 107.2
C49 C50 C51 107.7(2)
C49 C50 H50A 110.2
C51 C50 H50A 110.2
C49 C50 H50B 110.2
C51 C50 H50B 110.2
H50A C50 H50B 108.5
C52 C51 C50 112.5(2)
C52 C51 H51A 109.1
C50 C51 H51A 109.1
C52 C51 H51B 109.1
C50 C51 H51B 109.1
H51A C51 H51B 107.8
C51 C52 H52A 109.5
C51 C52 H52B 109.5
H52A C52 H52B 109.5
C51 C52 H52C 109.5
H52A C52 H52C 109.5
H52B C52 H52C 109.5
C54 C53 N10 116.1(2)
C54 C53 H53A 108.3
N10 C53 H53A 108.3
C54 C53 H53B 108.3
N10 C53 H53B 108.3
H53A C53 H53B 107.4
C53 C54 C55 110.8(2)
C53 C54 H54A 109.5
C55 C54 H54A 109.5
C53 C54 H54B 109.5
C55 C54 H54B 109.5
H54A C54 H54B 108.1
C54 C55 C56 112.5(3)
C54 C55 H55A 109.1
C56 C55 H55A 109.1
C54 C55 H55B 109.1
C56 C55 H55B 109.1
H55A C55 H55B 107.8
C55 C56 H56A 109.5
C55 C56 H56B 109.5
H56A C56 H56B 109.5
C55 C56 H56C 109.5
H56A C56 H56C 109.5
H56B C56 H56C 109.5
C58 C57 N10 115.0(2)
C58 C57 H57A 108.5
N10 C57 H57A 108.5
C58 C57 H57B 108.5
N10 C57 H57B 108.5
H57A C57 H57B 107.5
C57 C58 C59 111.6(2)
C57 C58 H58A 109.3
C59 C58 H58A 109.3
C57 C58 H58B 109.3
C59 C58 H58B 109.3
H58A C58 H58B 108.0
C60 C59 C58 114.6(3)
C60 C59 H59A 108.6
C58 C59 H59A 108.6
C60 C59 H59B 108.6
C58 C59 H59B 108.6
H59A C59 H59B 107.6
C59 C60 H60A 109.5
C59 C60 H60B 109.5
H60A C60 H60B 109.5
C59 C60 H60C 109.5
H60A C60 H60C 109.5
H60B C60 H60C 109.5
C62 C61 N10 116.7(2)
C62 C61 H61A 108.1
N10 C61 H61A 108.1
C62 C61 H61B 108.1
N10 C61 H61B 108.1
H61A C61 H61B 107.3
C61 C62 C63 109.0(2)
C61 C62 H62A 109.9
C63 C62 H62A 109.9
C61 C62 H62B 109.9
C63 C62 H62B 109.9
H62A C62 H62B 108.3
C64 C63 C62 113.6(2)
C64 C63 H63A 108.9
C62 C63 H63A 108.9
C64 C63 H63B 108.9
C62 C63 H63B 108.9
H63A C63 H63B 107.7
C63 C64 H64A 109.5
C63 C64 H64B 109.5
H64A C64 H64B 109.5
C63 C64 H64C 109.5
H64A C64 H64C 109.5
H64B C64 H64C 109.5
N11 C65 C66 115.9(2)
N11 C65 H65A 108.3
C66 C65 H65A 108.3
N11 C65 H65B 108.3
C66 C65 H65B 108.3
H65A C65 H65B 107.4
C65 C66 C67 109.8(2)
C65 C66 H66A 109.7
C67 C66 H66A 109.7
C65 C66 H66B 109.7
C67 C66 H66B 109.7
H66A C66 H66B 108.2
C68 C67 C66 112.9(2)
C68 C67 H67A 109.0
C66 C67 H67A 109.0
C68 C67 H67B 109.0
C66 C67 H67B 109.0
H67A C67 H67B 107.8
C67 C68 H68A 109.5
C67 C68 H68B 109.5
H68A C68 H68B 109.5
C67 C68 H68C 109.5
H68A C68 H68C 109.5
H68B C68 H68C 109.5
C70 C69 N11 115.7(3)
C70 C69 H69A 108.4
N11 C69 H69A 108.4
C70 C69 H69B 108.4
N11 C69 H69B 108.4
H69A C69 H69B 107.4
C69 C70 C71 97.1(5)
C69 C70 C71A 120.2(5)
C71 C70 C71A 31.5(3)
C69 C70 H70A 112.3
C71 C70 H70A 112.3
C71A C70 H70A 83.0
C69 C70 H70B 112.3
C71 C70 H70B 112.3
C71A C70 H70B 115.2
H70A C70 H70B 109.9
C72 C71 C70 101.5(6)
C72 C71 H71A 111.5
C70 C71 H71A 111.5
C72 C71 H71B 111.5
C70 C71 H71B 111.5
H71A C71 H71B 109.3
C71 C72 H72A 109.5
C71 C72 H72B 109.5
H72A C72 H72B 109.5
C71 C72 H72C 109.5
H72A C72 H72C 109.5
H72B C72 H72C 109.5
C72A C71A C70 118.5(6)
C72A C71A H71C 107.7
C70 C71A H71C 107.7
C72A C71A H71D 107.7
C70 C71A H71D 107.7
H71C C71A H71D 107.1
C71A C72A H72D 109.5
C71A C72A H72E 109.5
H72D C72A H72E 109.5
C71A C72A H72F 109.5
H72D C72A H72F 109.5
H72E C72A H72F 109.5
N11 C73 C74 115.3(3)
N11 C73 H73A 108.4
C74 C73 H73A 108.4
N11 C73 H73B 108.4
C74 C73 H73B 108.4
H73A C73 H73B 107.5
C75A C74 C73 119.6(6)
C75A C74 C75 26.8(5)
C73 C74 C75 106.7(3)
C75A C74 H74A 120.0
C73 C74 H74A 110.4
C75 C74 H74A 110.4
C75A C74 H74B 83.7
C73 C74 H74B 110.4
C75 C74 H74B 110.4
H74A C74 H74B 108.6
C76 C75 C74 115.7(4)
C76 C75 H75A 108.4
C74 C75 H75A 108.4
C76 C75 H75B 108.4
C74 C75 H75B 108.4
H75A C75 H75B 107.4
C75 C76 H76A 109.5
C75 C76 H76B 109.5
H76A C76 H76B 109.5
C75 C76 H76C 109.5
H76A C76 H76C 109.5
H76B C76 H76C 109.5
C74 C75A C76A 105.7(7)
C74 C75A H75C 110.6
C76A C75A H75C 110.6
C74 C75A H75D 110.6
C76A C75A H75D 110.6
H75C C75A H75D 108.7
C75A C76A H76D 109.5
C75A C76A H76E 109.5
H76D C76A H76E 109.5
C75A C76A H76F 109.5
H76D C76A H76F 109.5
H76E C76A H76F 109.5
C78 C77 N11 116.6(2)
C78 C77 H77A 108.1
N11 C77 H77A 108.1
C78 C77 H77B 108.1
N11 C77 H77B 108.1
H77A C77 H77B 107.3
C77 C78 C79 110.4(2)
C77 C78 H78A 109.6
C79 C78 H78A 109.6
C77 C78 H78B 109.6
C79 C78 H78B 109.6
H78A C78 H78B 108.1
C80 C79 C78 112.8(2)
C80 C79 H79A 109.0
C78 C79 H79A 109.0
C80 C79 H79B 109.0
C78 C79 H79B 109.0
H79A C79 H79B 107.8
C79 C80 H80A 109.5
C79 C80 H80B 109.5
H80A C80 H80B 109.5
C79 C80 H80C 109.5
H80A C80 H80C 109.5
H80B C80 H80C 109.5
N12 C81 C82 115.0(2)
N12 C81 H81A 108.5
C82 C81 H81A 108.5
N12 C81 H81B 108.5
C82 C81 H81B 108.5
H81A C81 H81B 107.5
C81 C82 C83 111.6(2)
C81 C82 H82A 109.3
C83 C82 H82A 109.3
C81 C82 H82B 109.3
C83 C82 H82B 109.3
H82A C82 H82B 108.0
C84 C83 C82 113.6(3)
C84 C83 H83A 108.8
C82 C83 H83A 108.8
C84 C83 H83B 108.8
C82 C83 H83B 108.8
H83A C83 H83B 107.7
C83 C84 H84A 109.5
C83 C84 H84B 109.5
H84A C84 H84B 109.5
C83 C84 H84C 109.5
H84A C84 H84C 109.5
H84B C84 H84C 109.5
C86 C85 N12 115.7(2)
C86 C85 H85A 108.4
N12 C85 H85A 108.4
C86 C85 H85B 108.4
N12 C85 H85B 108.4
H85A C85 H85B 107.4
C85 C86 C87 110.7(2)
C85 C86 H86A 109.5
C87 C86 H86A 109.5
C85 C86 H86B 109.5
C87 C86 H86B 109.5
H86A C86 H86B 108.1
C88 C87 C86 112.5(3)
C88 C87 H87A 109.1
C86 C87 H87A 109.1
C88 C87 H87B 109.1
C86 C87 H87B 109.1
H87A C87 H87B 107.8
C87 C88 H88A 109.5
C87 C88 H88B 109.5
H88A C88 H88B 109.5
C87 C88 H88C 109.5
H88A C88 H88C 109.5
H88B C88 H88C 109.5
C90 C89 N12 116.2(2)
C90 C89 H89A 108.2
N12 C89 H89A 108.2
C90 C89 H89B 108.2
N12 C89 H89B 108.2
H89A C89 H89B 107.4
C91 C90 C89 109.4(2)
C91 C90 H90A 109.8
C89 C90 H90A 109.8
C91 C90 H90B 109.8
C89 C90 H90B 109.8
H90A C90 H90B 108.2
C90 C91 C92 112.2(2)
C90 C91 H91A 109.2
C92 C91 H91A 109.2
C90 C91 H91B 109.2
C92 C91 H91B 109.2
H91A C91 H91B 107.9
C91 C92 H92A 109.5
C91 C92 H92B 109.5
H92A C92 H92B 109.5
C91 C92 H92C 109.5
H92A C92 H92C 109.5
H92B C92 H92C 109.5
N12 C93 C94 116.2(2)
N12 C93 H93A 108.2
C94 C93 H93A 108.2
N12 C93 H93B 108.2
C94 C93 H93B 108.2
H93A C93 H93B 107.4
C93 C94 C95 110.6(2)
C93 C94 H94A 109.5
C95 C94 H94A 109.5
C93 C94 H94B 109.5
C95 C94 H94B 109.5
H94A C94 H94B 108.1
C94 C95 C96 112.3(2)
C94 C95 H95A 109.1
C96 C95 H95A 109.1
C94 C95 H95B 109.1
C96 C95 H95B 109.1
H95A C95 H95B 107.9
C95 C96 H96A 109.5
C95 C96 H96B 109.5
H96A C96 H96B 109.5
C95 C96 H96C 109.5
H96A C96 H96C 109.5
H96B C96 H96C 109.5
C1 N1 C5 115.9(2)
C1 N1 Cu1 113.19(19)
C5 N1 Cu1 130.83(19)
C3 N2 C10 115.2(2)
C3 N2 Cu1 114.15(17)
C10 N2 Cu1 130.68(18)
C2 N3 C15 115.9(2)
C2 N3 Cu1 115.39(19)
C15 N3 Cu1 127.9(2)
C3' N2' C10' 114.4(2)
C3' N2' Cu1' 114.82(18)
C10' N2' Cu1' 130.73(18)
C1' N1' C5' 114.6(3)
C1' N1' Cu1' 114.5(2)
C5' N1' Cu1' 130.87(19)
C2' N3' C15' 117.1(3)
C2' N3' Cu1' 116.0(2)
C15' N3' Cu1' 126.8(2)
C45 N9 C33 106.6(2)
C45 N9 C37 112.7(2)
C33 N9 C37 111.1(2)
C45 N9 C41 111.3(2)
C33 N9 C41 109.8(2)
C37 N9 C41 105.54(19)
C57 N10 C53 111.9(2)
C57 N10 C61 111.7(2)
C53 N10 C61 105.35(19)
C57 N10 C49 105.30(19)
C53 N10 C49 110.8(2)
C61 N10 C49 111.9(2)
C73 N11 C77 111.3(2)
C73 N11 C65 108.8(2)
C77 N11 C65 107.9(2)
C73 N11 C69 108.9(2)
C77 N11 C69 109.0(2)
C65 N11 C69 110.9(2)
C93 N12 C81 110.9(2)
C93 N12 C85 106.39(19)
C81 N12 C85 111.66(19)
C93 N12 C89 111.14(19)
C81 N12 C89 105.83(19)
C85 N12 C89 111.0(2)
C4 O4 Cu1 114.82(17)
C4' O4' Cu1' 115.09(17)
H2O O11 H1O 100(4)
H3O O12 H4O 89(4)
H6O O13 H5O 108(3)
H7O O14 H8O 100(4)
H9O O15 H10O 90(3)
C9 Fe1 C10 121.86(12)
C9 Fe1 C11 158.45(12)
C10 Fe1 C11 41.04(11)
C9 Fe1 C7 68.47(15)
C10 Fe1 C7 154.52(15)
C11 Fe1 C7 121.28(15)
C9 Fe1 C8 41.20(13)
C10 Fe1 C8 161.12(15)
C11 Fe1 C8 157.69(14)
C7 Fe1 C8 40.20(14)
C9 Fe1 C5 40.71(12)
C10 Fe1 C5 103.17(11)
C11 Fe1 C5 121.34(12)
C7 Fe1 C5 68.70(12)
C8 Fe1 C5 68.85(13)
C9 Fe1 C6 68.30(15)
C10 Fe1 C6 117.26(12)
C11 Fe1 C6 105.49(13)
C7 Fe1 C6 41.09(13)
C8 Fe1 C6 68.44(15)
C5 Fe1 C6 40.50(12)
C9 Fe1 C12 159.02(13)
C10 Fe1 C12 69.44(11)
C11 Fe1 C12 41.03(11)
C7 Fe1 C12 109.48(14)
C8 Fe1 C12 123.69(12)
C5 Fe1 C12 159.72(13)
C6 Fe1 C12 124.82(14)
C9 Fe1 C13 123.33(14)
C10 Fe1 C13 69.09(11)
C11 Fe1 C13 68.19(12)
C7 Fe1 C13 127.50(13)
C8 Fe1 C13 111.04(14)
C5 Fe1 C13 156.36(14)
C6 Fe1 C13 162.98(14)
C12 Fe1 C13 40.24(12)
C9 Fe1 C14 107.41(14)
C10 Fe1 C14 41.06(10)
C11 Fe1 C14 68.38(12)
C7 Fe1 C14 163.95(14)
C8 Fe1 C14 126.66(16)
C5 Fe1 C14 119.02(12)
C6 Fe1 C14 153.41(12)
C12 Fe1 C14 68.47(12)
C13 Fe1 C14 40.77(11)
C10' Fe1' C6' 116.56(12)
C10' Fe1' C8' 161.88(13)
C6' Fe1' C8' 68.50(13)
C10' Fe1' C11' 40.78(11)
C6' Fe1' C11' 105.48(12)
C8' Fe1' C11' 157.23(12)
C10' Fe1' C9' 122.65(12)
C6' Fe1' C9' 68.84(13)
C8' Fe1' C9' 40.82(11)
C11' Fe1' C9' 159.49(11)
C10' Fe1' C14' 41.15(10)
C6' Fe1' C14' 152.23(11)
C8' Fe1' C14' 127.07(12)
C11' Fe1' C14' 68.55(11)
C9' Fe1' C14' 106.80(12)
C10' Fe1' C5' 102.95(11)
C6' Fe1' C5' 41.12(11)
C8' Fe1' C5' 68.81(12)
C11' Fe1' C5' 121.97(12)
C9' Fe1' C5' 40.96(11)
C14' Fe1' C5' 117.49(11)
C10' Fe1' C7' 153.21(12)
C6' Fe1' C7' 40.78(12)
C8' Fe1' C7' 40.60(12)
C11' Fe1' C7' 120.65(13)
C9' Fe1' C7' 68.71(13)
C14' Fe1' C7' 165.27(12)
C5' Fe1' C7' 68.98(12)
C10' Fe1' C12' 69.23(11)
C6' Fe1' C12' 125.59(12)
C8' Fe1' C12' 123.46(12)
C11' Fe1' C12' 41.13(10)
C9' Fe1' C12' 157.66(11)
C14' Fe1' C12' 68.66(11)
C5' Fe1' C12' 161.00(12)
C7' Fe1' C12' 109.83(12)
C10' Fe1' C13' 69.16(10)
C6' Fe1' C13' 164.20(12)
C8' Fe1' C13' 111.00(12)
C11' Fe1' C13' 68.56(11)
C9' Fe1' C13' 121.85(12)
C14' Fe1' C13' 40.89(10)
C5' Fe1' C13' 154.52(12)
C7' Fe1' C13' 128.56(12)
C12' Fe1' C13' 40.51(11)
N3 Cu1 N2 170.39(9)
N3 Cu1 O4 91.20(9)
N2 Cu1 O4 83.38(8)
N3 Cu1 N1 83.17(10)
N2 Cu1 N1 102.77(9)
O4 Cu1 N1 172.98(8)
N3' Cu1' N2' 170.07(10)
N3' Cu1' O4' 92.79(10)
N2' Cu1' O4' 82.84(9)
N3' Cu1' N1' 82.81(11)
N2' Cu1' N1' 102.49(9)
O4' Cu1' N1' 172.19(8)

loop_
_geom_bond_atom_site_label_1
_geom_bond_atom_site_label_2
_geom_bond_distance
C1 O1 1.251(3)
C1 N1 1.317(4)
C1 C2 1.539(4)
C2 O6 1.253(3)
C2 N3 1.299(4)
C3 O2 1.230(3)
C3 N2 1.337(3)
C3 C4 1.542(4)
C4 O5 1.222(3)
C4 O4 1.289(3)
C15 N3 1.461(3)
C15 H5A 0.9600
C15 H5B 0.9600
C15 H5C 0.9600
C5 C6 1.408(4)
C5 C9 1.410(4)
C5 N1 1.428(4)
C5 Fe1 2.034(3)
C9 C8 1.427(4)
C9 Fe1 2.020(3)
C9 H8 0.9300
C8 C7 1.397(5)
C8 Fe1 2.034(3)
C8 H9 0.9300
C7 C6 1.427(4)
C7 Fe1 2.033(3)
C7 H10 0.9300
C6 Fe1 2.034(3)
C6 H11 0.9300
C10 C11 1.418(4)
C10 C14 1.423(4)
C10 N2 1.423(3)
C10 Fe1 2.022(3)
C14 C13 1.418(4)
C14 Fe1 2.037(3)
C14 H13 0.9300
C13 C12 1.400(4)
C13 Fe1 2.036(3)
C13 H14 0.9300
C12 C11 1.422(4)
C12 Fe1 2.035(3)
C12 H15 0.9300
C11 Fe1 2.023(3)
C11 H16 0.9300
C3' O2' 1.232(3)
C3' N2' 1.333(3)
C3' C4' 1.548(4)
C4' O5' 1.224(3)
C4' O4' 1.288(3)
C1' O1' 1.250(3)
C1' N1' 1.320(4)
C1' C2' 1.548(4)
C2' O6' 1.255(3)
C2' N3' 1.305(4)
C15' N3' 1.459(4)
C15' H22A 0.9600
C15' H22B 0.9600
C15' H22C 0.9600
C10' C11' 1.412(4)
C10' N2' 1.425(3)
C10' C14' 1.425(3)
C10' Fe1' 2.023(3)
C11' C12' 1.429(4)
C11' Fe1' 2.031(3)
C11' H24 0.9300
C12' C13' 1.412(4)
C12' Fe1' 2.038(3)
C12' H25 0.9300
C13' C14' 1.422(4)
C13' Fe1' 2.040(3)
C13' H26 0.9300
C14' Fe1' 2.032(3)
C14' H27 0.9300
C5' C9' 1.422(4)
C5' N1' 1.425(4)
C5' C6' 1.425(4)
C5' Fe1' 2.032(3)
C6' C7' 1.415(4)
C6' Fe1' 2.025(3)
C6' H29 0.9300
C7' C8' 1.410(4)
C7' Fe1' 2.035(3)
C7' H30 0.9300
C8' C9' 1.416(4)
C8' Fe1' 2.030(3)
C8' H31 0.9300
C9' Fe1' 2.031(3)
C9' H32 0.9300
C33 N9 1.513(4)
C33 C34 1.521(4)
C33 H33A 0.9700
C33 H33B 0.9700
C34 C35 1.551(5)
C34 H34A 0.9700
C34 H34B 0.9700
C35 C36 1.458(4)
C35 H35A 0.9700
C35 H35B 0.9700
C36 H36A 0.9600
C36 H36B 0.9600
C36 H36C 0.9600
C37 C38 1.503(4)
C37 N9 1.518(3)
C37 H37A 0.9700
C37 H37B 0.9700
C38 C39 1.527(4)
C38 H38A 0.9700
C38 H38B 0.9700
C39 C40 1.505(5)
C39 H39A 0.9700
C39 H39B 0.9700
C40 H40A 0.9600
C40 H40B 0.9600
C40 H40C 0.9600
C41 C42 1.504(4)
C41 N9 1.528(3)
C41 H41A 0.9700
C41 H41B 0.9700
C42 C43 1.519(4)
C42 H42A 0.9700
C42 H42B 0.9700
C43 C44 1.500(4)
C43 H43A 0.9700
C43 H43B 0.9700
C44 H44A 0.9600
C44 H44B 0.9600
C44 H44C 0.9600
C45 N9 1.496(3)
C45 C46 1.521(4)
C45 H45A 0.9700
C45 H45B 0.9700
C46 C47 1.518(4)
C46 H46A 0.9700
C46 H46B 0.9700
C47 C48 1.524(5)
C47 H47A 0.9700
C47 H47B 0.9700
C48 H48A 0.9600
C48 H48B 0.9600
C48 H48C 0.9600
C49 C50 1.511(4)
C49 N10 1.519(3)
C49 H49A 0.9700
C49 H49B 0.9700
C50 C51 1.524(4)
C50 H50A 0.9700
C50 H50B 0.9700
C51 C52 1.514(4)
C51 H51A 0.9700
C51 H51B 0.9700
C52 H52A 0.9600
C52 H52B 0.9600
C52 H52C 0.9600
C53 C54 1.505(4)
C53 N10 1.517(3)
C53 H53A 0.9700
C53 H53B 0.9700
C54 C55 1.513(4)
C54 H54A 0.9700
C54 H54B 0.9700
C55 C56 1.520(4)
C55 H55A 0.9700
C55 H55B 0.9700
C56 H56A 0.9600
C56 H56B 0.9600
C56 H56C 0.9600
C57 C58 1.511(4)
C57 N10 1.515(3)
C57 H57A 0.9700
C57 H57B 0.9700
C58 C59 1.532(4)
C58 H58A 0.9700
C58 H58B 0.9700
C59 C60 1.448(5)
C59 H59A 0.9700
C59 H59B 0.9700
C60 H60A 0.9600
C60 H60B 0.9600
C60 H60C 0.9600
C61 C62 1.510(4)
C61 N10 1.518(3)
C61 H61A 0.9700
C61 H61B 0.9700
C62 C63 1.525(4)
C62 H62A 0.9700
C62 H62B 0.9700
C63 C64 1.515(4)
C63 H63A 0.9700
C63 H63B 0.9700
C64 H64A 0.9600
C64 H64B 0.9600
C64 H64C 0.9600
C65 N11 1.518(3)
C65 C66 1.518(4)
C65 H65A 0.9700
C65 H65B 0.9700
C66 C67 1.519(4)
C66 H66A 0.9700
C66 H66B 0.9700
C67 C68 1.501(4)
C67 H67A 0.9700
C67 H67B 0.9700
C68 H68A 0.9600
C68 H68B 0.9600
C68 H68C 0.9600
C69 C70 1.513(5)
C69 N11 1.527(4)
C69 H69A 0.9700
C69 H69B 0.9700
C70 C71 1.544(8)
C70 C71A 1.578(8)
C70 H70A 0.9700
C70 H70B 0.9700
C71 C72 1.508(11)
C71 H71A 0.9700
C71 H71B 0.9700
C72 H72A 0.9600
C72 H72B 0.9600
C72 H72C 0.9600
C71A C72A 1.529(10)
C71A H71C 0.9700
C71A H71D 0.9700
C72A H72D 0.9600
C72A H72E 0.9600
C72A H72F 0.9600
C73 N11 1.510(4)
C73 C74 1.523(4)
C73 H73A 0.9700
C73 H73B 0.9700
C74 C75A 1.269(9)
C74 C75 1.687(9)
C74 H74A 0.9700
C74 H74B 0.9700
C75 C76 1.516(7)
C75 H75A 0.9700
C75 H75B 0.9700
C76 H76A 0.9600
C76 H76B 0.9600
C76 H76C 0.9600
C75A C76A 1.507(10)
C75A H75C 0.9700
C75A H75D 0.9700
C76A H76D 0.9600
C76A H76E 0.9600
C76A H76F 0.9600
C77 C78 1.499(4)
C77 N11 1.514(3)
C77 H77A 0.9700
C77 H77B 0.9700
C78 C79 1.520(3)
C78 H78A 0.9700
C78 H78B 0.9700
C79 C80 1.509(4)
C79 H79A 0.9700
C79 H79B 0.9700
C80 H80A 0.9600
C80 H80B 0.9600
C80 H80C 0.9600
C81 N12 1.511(3)
C81 C82 1.513(4)
C81 H81A 0.9700
C81 H81B 0.9700
C82 C83 1.515(4)
C82 H82A 0.9700
C82 H82B 0.9700
C83 C84 1.486(4)
C83 H83A 0.9700
C83 H83B 0.9700
C84 H84A 0.9600
C84 H84B 0.9600
C84 H84C 0.9600
C85 C86 1.503(4)
C85 N12 1.524(3)
C85 H85A 0.9700
C85 H85B 0.9700
C86 C87 1.521(4)
C86 H86A 0.9700
C86 H86B 0.9700
C87 C88 1.514(4)
C87 H87A 0.9700
C87 H87B 0.9700
C88 H88A 0.9600
C88 H88B 0.9600
C88 H88C 0.9600
C89 C90 1.516(3)
C89 N12 1.526(3)
C89 H89A 0.9700
C89 H89B 0.9700
C90 C91 1.510(4)
C90 H90A 0.9700
C90 H90B 0.9700
C91 C92 1.519(4)
C91 H91A 0.9700
C91 H91B 0.9700
C92 H92A 0.9600
C92 H92B 0.9600
C92 H92C 0.9600
C93 N12 1.511(3)
C93 C94 1.515(4)
C93 H93A 0.9700
C93 H93B 0.9700
C94 C95 1.516(4)
C94 H94A 0.9700
C94 H94B 0.9700
C95 C96 1.518(4)
C95 H95A 0.9700
C95 H95B 0.9700
C96 H96A 0.9600
C96 H96B 0.9600
C96 H96C 0.9600
N1 Cu1 1.968(2)
N2 Cu1 1.950(2)
N3 Cu1 1.934(2)
N2' Cu1' 1.950(2)
N1' Cu1' 1.966(2)
N3' Cu1' 1.946(2)
O4 Cu1 1.9594(19)
O4' Cu1' 1.963(2)
O11 H2O 0.89(2)
O11 H1O 0.844(19)
O12 H3O 0.96(2)
O12 H4O 0.95(2)
O13 H6O 0.91(2)
O13 H5O 0.968(19)
O14 H7O 0.991(19)
O14 H8O 1.04(2)
O15 H9O 1.009(16)
O15 H10O 0.98(2)

loop_
_geom_torsion_atom_site_label_1
_geom_torsion_atom_site_label_2
_geom_torsion_atom_site_label_3
_geom_torsion_atom_site_label_4
_geom_torsion
O1 C1 C2 O6 6.8(4)
N1 C1 C2 O6 -173.5(3)
O1 C1 C2 N3 -172.2(3)
N1 C1 C2 N3 7.6(4)
O2 C3 C4 O5 3.5(4)
N2 C3 C4 O5 -173.7(3)
O2 C3 C4 O4 -177.7(2)
N2 C3 C4 O4 5.0(3)
C6 C5 C9 C8 -0.4(4)
N1 C5 C9 C8 -178.9(3)
Fe1 C5 C9 C8 -59.7(2)
C6 C5 C9 Fe1 59.3(2)
N1 C5 C9 Fe1 -119.2(3)
C5 C9 C8 C7 0.6(4)
Fe1 C9 C8 C7 -59.3(2)
C5 C9 C8 Fe1 59.9(2)
C9 C8 C7 C6 -0.5(4)
Fe1 C8 C7 C6 -59.2(2)
C9 C8 C7 Fe1 58.7(2)
C9 C5 C6 C7 0.1(3)
N1 C5 C6 C7 178.5(3)
Fe1 C5 C6 C7 59.0(2)
C9 C5 C6 Fe1 -58.9(2)
N1 C5 C6 Fe1 119.5(3)
C8 C7 C6 C5 0.2(4)
Fe1 C7 C6 C5 -59.2(2)
C8 C7 C6 Fe1 59.5(2)
C11 C10 C14 C13 -1.4(3)
N2 C10 C14 C13 -179.9(3)
Fe1 C10 C14 C13 58.7(2)
C11 C10 C14 Fe1 -60.08(19)
N2 C10 C14 Fe1 121.4(3)
C10 C14 C13 C12 0.8(3)
Fe1 C14 C13 C12 59.1(2)
C10 C14 C13 Fe1 -58.27(19)
C14 C13 C12 C11 0.1(3)
Fe1 C13 C12 C11 59.0(2)
C14 C13 C12 Fe1 -59.0(2)
C14 C10 C11 C12 1.4(3)
N2 C10 C11 C12 180.0(3)
Fe1 C10 C11 C12 -59.0(2)
C14 C10 C11 Fe1 60.41(19)
N2 C10 C11 Fe1 -121.1(3)
C13 C12 C11 C10 -0.9(3)
Fe1 C12 C11 C10 58.7(2)
C13 C12 C11 Fe1 -59.6(2)
O2' C3' C4' O5' 2.5(4)
N2' C3' C4' O5' -176.7(2)
O2' C3' C4' O4' -177.1(2)
N2' C3' C4' O4' 3.6(3)
O1' C1' C2' O6' -1.2(4)
N1' C1' C2' O6' 178.4(2)
O1' C1' C2' N3' 178.4(2)
N1' C1' C2' N3' -2.0(3)
N2' C10' C11' C12' -179.9(2)
C14' C10' C11' C12' 1.0(3)
Fe1' C10' C11' C12' -58.84(19)
N2' C10' C11' Fe1' -121.1(3)
C14' C10' C11' Fe1' 59.89(18)
C10' C11' C12' C13' -0.8(3)
Fe1' C11' C12' C13' -59.43(19)
C10' C11' C12' Fe1' 58.60(19)
C11' C12' C13' C14' 0.3(3)
Fe1' C12' C13' C14' -58.73(18)
C11' C12' C13' Fe1' 59.02(19)
C12' C13' C14' C10' 0.4(3)
Fe1' C13' C14' C10' -58.65(18)
C12' C13' C14' Fe1' 59.01(19)
C11' C10' C14' C13' -0.9(3)
N2' C10' C14' C13' -179.9(3)
Fe1' C10' C14' C13' 59.12(19)
C11' C10' C14' Fe1' -59.98(19)
N2' C10' C14' Fe1' 121.0(3)
C9' C5' C6' C7' 0.3(3)
N1' C5' C6' C7' 178.8(3)
Fe1' C5' C6' C7' 59.5(2)
C9' C5' C6' Fe1' -59.22(19)
N1' C5' C6' Fe1' 119.3(3)
C5' C6' C7' C8' -0.3(3)
Fe1' C6' C7' C8' 59.0(2)
C5' C6' C7' Fe1' -59.3(2)
C6' C7' C8' C9' 0.2(3)
Fe1' C7' C8' C9' 59.1(2)
C6' C7' C8' Fe1' -58.8(2)
C7' C8' C9' C5' -0.1(3)
Fe1' C8' C9' C5' 59.2(2)
C7' C8' C9' Fe1' -59.2(2)
N1' C5' C9' C8' -178.6(3)
C6' C5' C9' C8' -0.1(3)
Fe1' C5' C9' C8' -59.2(2)
N1' C5' C9' Fe1' -119.5(3)
C6' C5' C9' Fe1' 59.0(2)
N9 C33 C34 C35 -168.9(3)
C33 C34 C35 C36 -72.5(4)
N9 C37 C38 C39 176.9(3)
C37 C38 C39 C40 65.8(4)
N9 C41 C42 C43 176.6(2)
C41 C42 C43 C44 170.2(3)
N9 C45 C46 C47 -178.0(2)
C45 C46 C47 C48 177.6(3)
N10 C49 C50 C51 -178.0(2)
C49 C50 C51 C52 -177.7(3)
N10 C53 C54 C55 174.3(2)
C53 C54 C55 C56 -70.7(3)
N10 C57 C58 C59 -169.3(3)
C57 C58 C59 C60 173.2(4)
N10 C61 C62 C63 -174.9(2)
C61 C62 C63 C64 177.1(2)
N11 C65 C66 C67 -171.9(3)
C65 C66 C67 C68 -176.6(3)
N11 C69 C70 C71 -178.3(5)
N11 C69 C70 C71A 158.9(6)
C69 C70 C71 C72 178.9(6)
C71A C70 C71 C72 -41.0(9)
C69 C70 C71A C72A 173.0(5)
C71 C70 C71A C72A 125.5(13)
N11 C73 C74 C75A -168.6(7)
N11 C73 C74 C75 165.8(3)
C75A C74 C75 C76 162.5(14)
C73 C74 C75 C76 -74.0(5)
C73 C74 C75A C76A -68.8(9)
C75 C74 C75A C76A -2.0(10)
N11 C77 C78 C79 -175.0(2)
C77 C78 C79 C80 -177.4(2)
N12 C81 C82 C83 171.6(2)
C81 C82 C83 C84 -75.1(3)
N12 C85 C86 C87 -175.1(2)
C85 C86 C87 C88 179.3(2)
N12 C89 C90 C91 174.6(2)
C89 C90 C91 C92 -175.8(2)
N12 C93 C94 C95 175.4(2)
C93 C94 C95 C96 -177.5(2)
O1 C1 N1 C5 -3.8(5)
C2 C1 N1 C5 176.4(3)
O1 C1 N1 Cu1 179.8(3)
C2 C1 N1 Cu1 0.0(3)
C6 C5 N1 C1 104.9(4)
C9 C5 N1 C1 -77.0(4)
Fe1 C5 N1 C1 -164.7(2)
C6 C5 N1 Cu1 -79.4(4)
C9 C5 N1 Cu1 98.7(3)
Fe1 C5 N1 Cu1 10.9(4)
O2 C3 N2 C10 -2.8(4)
C4 C3 N2 C10 174.2(2)
O2 C3 N2 Cu1 178.1(2)
C4 C3 N2 Cu1 -4.9(3)
C11 C10 N2 C3 -85.0(3)
C14 C10 N2 C3 93.3(3)
Fe1 C10 N2 C3 -175.76(19)
C11 C10 N2 Cu1 94.0(3)
C14 C10 N2 Cu1 -87.8(3)
Fe1 C10 N2 Cu1 3.2(4)
O6 C2 N3 C15 -1.1(4)
C1 C2 N3 C15 177.8(2)
O6 C2 N3 Cu1 169.6(2)
C1 C2 N3 Cu1 -11.6(3)
O2' C3' N2' C10' -5.0(4)
C4' C3' N2' C10' 174.1(2)
O2' C3' N2' Cu1' 173.6(2)
C4' C3' N2' Cu1' -7.2(3)
C11' C10' N2' C3' -84.5(3)
C14' C10' N2' C3' 94.3(3)
Fe1' C10' N2' C3' -174.46(19)
C11' C10' N2' Cu1' 97.1(3)
C14' C10' N2' Cu1' -84.1(3)
Fe1' C10' N2' Cu1' 7.1(3)
O1' C1' N1' C5' 1.7(4)
C2' C1' N1' C5' -177.8(2)
O1' C1' N1' Cu1' -178.0(2)
C2' C1' N1' Cu1' 2.4(3)
C9' C5' N1' C1' -77.6(3)
C6' C5' N1' C1' 104.2(3)
Fe1' C5' N1' C1' -166.8(2)
C9' C5' N1' Cu1' 102.1(3)
C6' C5' N1' Cu1' -76.1(3)
Fe1' C5' N1' Cu1' 12.9(4)
O6' C2' N3' C15' -1.1(4)
C1' C2' N3' C15' 179.4(2)
O6' C2' N3' Cu1' -179.9(2)
C1' C2' N3' Cu1' 0.6(3)
C46 C45 N9 C33 -178.7(2)
C46 C45 N9 C37 59.3(3)
C46 C45 N9 C41 -59.0(3)
C34 C33 N9 C45 -179.9(3)
C34 C33 N9 C37 -56.9(3)
C34 C33 N9 C41 59.5(3)
C38 C37 N9 C45 58.3(3)
C38 C37 N9 C33 -61.2(3)
C38 C37 N9 C41 179.9(3)
C42 C41 N9 C45 -65.7(3)
C42 C41 N9 C33 52.1(3)
C42 C41 N9 C37 171.8(3)
C58 C57 N10 C53 60.0(3)
C58 C57 N10 C61 -57.8(3)
C58 C57 N10 C49 -179.5(2)
C54 C53 N10 C57 54.9(3)
C54 C53 N10 C61 176.5(2)
C54 C53 N10 C49 -62.3(3)
C62 C61 N10 C57 -55.9(3)
C62 C61 N10 C53 -177.6(2)
C62 C61 N10 C49 61.9(3)
C50 C49 N10 C57 -176.4(2)
C50 C49 N10 C53 -55.2(3)
C50 C49 N10 C61 62.1(3)
C74 C73 N11 C77 -59.0(3)
C74 C73 N11 C65 -177.7(3)
C74 C73 N11 C69 61.2(3)
C78 C77 N11 C73 -47.6(3)
C78 C77 N11 C65 71.7(3)
C78 C77 N11 C69 -167.8(2)
C66 C65 N11 C73 -60.7(3)
C66 C65 N11 C77 178.4(3)
C66 C65 N11 C69 59.1(4)
C70 C69 N11 C73 168.1(3)
C70 C69 N11 C77 -70.3(3)
C70 C69 N11 C65 48.4(4)
C94 C93 N12 C81 61.8(3)
C94 C93 N12 C85 -176.5(2)
C94 C93 N12 C89 -55.6(3)
C82 C81 N12 C93 55.1(3)
C82 C81 N12 C85 -63.4(3)
C82 C81 N12 C89 175.8(2)
C86 C85 N12 C93 -174.0(2)
C86 C85 N12 C81 -52.9(3)
C86 C85 N12 C89 65.0(3)
C90 C89 N12 C93 -54.2(3)
C90 C89 N12 C81 -174.7(2)
C90 C89 N12 C85 64.0(3)
O5 C4 O4 Cu1 176.0(2)
C3 C4 O4 Cu1 -2.6(3)
O5' C4' O4' Cu1' -177.9(2)
C3' C4' O4' Cu1' 1.7(3)
C5 C9 Fe1 C10 71.9(2)
C8 C9 Fe1 C10 -168.9(2)
C5 C9 Fe1 C11 39.4(5)
C8 C9 Fe1 C11 158.6(3)
C5 C9 Fe1 C7 -81.9(2)
C8 C9 Fe1 C7 37.3(2)
C5 C9 Fe1 C8 -119.2(3)
C8 C9 Fe1 C5 119.2(3)
C5 C9 Fe1 C6 -37.59(18)
C8 C9 Fe1 C6 81.6(2)
C5 C9 Fe1 C12 -170.4(3)
C8 C9 Fe1 C12 -51.2(5)
C5 C9 Fe1 C13 156.47(18)
C8 C9 Fe1 C13 -84.3(3)
C5 C9 Fe1 C14 114.52(19)
C8 C9 Fe1 C14 -126.3(2)
C11 C10 Fe1 C9 -162.53(18)
C14 C10 Fe1 C9 79.8(2)
N2 C10 Fe1 C9 -41.0(3)
C14 C10 Fe1 C11 -117.7(2)
N2 C10 Fe1 C11 121.5(3)
C11 C10 Fe1 C7 -55.1(3)
C14 C10 Fe1 C7 -172.8(3)
N2 C10 Fe1 C7 66.4(4)
C11 C10 Fe1 C8 174.4(4)
C14 C10 Fe1 C8 56.8(4)
N2 C10 Fe1 C8 -64.1(5)
C11 C10 Fe1 C5 -123.00(18)
C14 C10 Fe1 C5 119.33(18)
N2 C10 Fe1 C5 -1.5(3)
C11 C10 Fe1 C6 -82.28(19)
C14 C10 Fe1 C6 160.04(18)
N2 C10 Fe1 C6 39.2(3)
C11 C10 Fe1 C12 37.24(16)
C14 C10 Fe1 C12 -80.44(18)
N2 C10 Fe1 C12 158.7(3)
C11 C10 Fe1 C13 80.40(18)
C14 C10 Fe1 C13 -37.28(17)
N2 C10 Fe1 C13 -158.1(3)
C11 C10 Fe1 C14 117.7(2)
N2 C10 Fe1 C14 -120.8(3)
C10 C11 Fe1 C9 43.9(4)
C12 C11 Fe1 C9 164.3(4)
C12 C11 Fe1 C10 120.3(2)
C10 C11 Fe1 C7 155.62(16)
C12 C11 Fe1 C7 -84.0(2)
C10 C11 Fe1 C8 -175.3(3)
C12 C11 Fe1 C8 -54.9(4)
C10 C11 Fe1 C5 73.0(2)
C12 C11 Fe1 C5 -166.71(19)
C10 C11 Fe1 C6 113.92(17)
C12 C11 Fe1 C6 -125.74(19)
C10 C11 Fe1 C12 -120.3(2)
C10 C11 Fe1 C13 -82.77(17)
C12 C11 Fe1 C13 37.56(18)
C10 C11 Fe1 C14 -38.73(15)
C12 C11 Fe1 C14 81.60(19)
C8 C7 Fe1 C9 -38.2(2)
C6 C7 Fe1 C9 81.2(2)
C8 C7 Fe1 C10 -157.6(3)
C6 C7 Fe1 C10 -38.2(4)
C8 C7 Fe1 C11 163.37(18)
C6 C7 Fe1 C11 -77.2(2)
C6 C7 Fe1 C8 119.4(3)
C8 C7 Fe1 C5 -82.0(2)
C6 C7 Fe1 C5 37.4(2)
C8 C7 Fe1 C6 -119.4(3)
C8 C7 Fe1 C12 119.5(2)
C6 C7 Fe1 C12 -121.1(2)
C8 C7 Fe1 C13 78.1(3)
C6 C7 Fe1 C13 -162.5(2)
C8 C7 Fe1 C14 39.8(6)
C6 C7 Fe1 C14 159.2(4)
C7 C8 Fe1 C9 119.2(3)
C7 C8 Fe1 C10 149.5(4)
C9 C8 Fe1 C10 30.3(5)
C7 C8 Fe1 C11 -40.1(4)
C9 C8 Fe1 C11 -159.4(3)
C9 C8 Fe1 C7 -119.2(3)
C7 C8 Fe1 C5 81.6(2)
C9 C8 Fe1 C5 -37.6(2)
C7 C8 Fe1 C6 38.0(2)
C9 C8 Fe1 C6 -81.2(2)
C7 C8 Fe1 C12 -80.3(2)
C9 C8 Fe1 C12 160.4(2)
C7 C8 Fe1 C13 -123.7(2)
C9 C8 Fe1 C13 117.0(2)
C7 C8 Fe1 C14 -167.25(19)
C9 C8 Fe1 C14 73.5(3)
C6 C5 Fe1 C9 -119.2(3)
N1 C5 Fe1 C9 118.7(4)
C6 C5 Fe1 C10 116.8(2)
C9 C5 Fe1 C10 -124.01(19)
N1 C5 Fe1 C10 -5.3(3)
C6 C5 Fe1 C11 76.6(2)
C9 C5 Fe1 C11 -164.15(19)
N1 C5 Fe1 C11 -45.4(3)
C6 C5 Fe1 C7 -37.9(2)
C9 C5 Fe1 C7 81.3(2)
N1 C5 Fe1 C7 -160.0(3)
C6 C5 Fe1 C8 -81.2(2)
C9 C5 Fe1 C8 38.1(2)
N1 C5 Fe1 C8 156.8(3)
C9 C5 Fe1 C6 119.2(3)
N1 C5 Fe1 C6 -122.1(4)
C6 C5 Fe1 C12 50.8(4)
C9 C5 Fe1 C12 170.0(3)
N1 C5 Fe1 C12 -71.3(5)
C6 C5 Fe1 C13 -175.5(3)
C9 C5 Fe1 C13 -56.3(4)
N1 C5 Fe1 C13 62.4(5)
C6 C5 Fe1 C14 157.68(19)
C9 C5 Fe1 C14 -83.1(2)
N1 C5 Fe1 C14 35.6(3)
C5 C6 Fe1 C9 37.77(18)
C7 C6 Fe1 C9 -81.7(2)
C5 C6 Fe1 C10 -78.0(2)
C7 C6 Fe1 C10 162.6(2)
C5 C6 Fe1 C11 -120.42(19)
C7 C6 Fe1 C11 120.1(2)
C5 C6 Fe1 C7 119.4(3)
C5 C6 Fe1 C8 82.3(2)
C7 C6 Fe1 C8 -37.2(2)
C7 C6 Fe1 C5 -119.4(3)
C5 C6 Fe1 C12 -160.90(18)
C7 C6 Fe1 C12 79.7(3)
C5 C6 Fe1 C13 173.9(4)
C7 C6 Fe1 C13 54.4(6)
C5 C6 Fe1 C14 -47.9(4)
C7 C6 Fe1 C14 -167.3(3)
C13 C12 Fe1 C9 -45.1(5)
C11 C12 Fe1 C9 -163.9(3)
C13 C12 Fe1 C10 81.56(19)
C11 C12 Fe1 C10 -37.25(17)
C13 C12 Fe1 C11 118.8(3)
C13 C12 Fe1 C7 -125.6(2)
C11 C12 Fe1 C7 115.6(2)
C13 C12 Fe1 C8 -83.1(2)
C11 C12 Fe1 C8 158.1(2)
C13 C12 Fe1 C5 153.3(3)
C11 C12 Fe1 C5 34.5(4)
C13 C12 Fe1 C6 -168.87(18)
C11 C12 Fe1 C6 72.3(2)
C11 C12 Fe1 C13 -118.8(3)
C13 C12 Fe1 C14 37.43(17)
C11 C12 Fe1 C14 -81.38(18)
C12 C13 Fe1 C9 162.35(17)
C14 C13 Fe1 C9 -77.6(2)
C12 C13 Fe1 C10 -82.50(18)
C14 C13 Fe1 C10 37.54(17)
C12 C13 Fe1 C11 -38.29(17)
C14 C13 Fe1 C11 81.75(18)
C12 C13 Fe1 C7 75.2(2)
C14 C13 Fe1 C7 -164.8(2)
C12 C13 Fe1 C8 117.7(2)
C14 C13 Fe1 C8 -122.2(2)
C12 C13 Fe1 C5 -157.2(3)
C14 C13 Fe1 C5 -37.1(4)
C12 C13 Fe1 C6 32.8(5)
C14 C13 Fe1 C6 152.8(4)
C14 C13 Fe1 C12 120.0(3)
C12 C13 Fe1 C14 -120.0(3)
C13 C14 Fe1 C9 121.21(19)
C10 C14 Fe1 C9 -118.84(17)
C13 C14 Fe1 C10 -120.0(2)
C13 C14 Fe1 C11 -81.24(19)
C10 C14 Fe1 C11 38.72(16)
C13 C14 Fe1 C7 48.8(6)
C10 C14 Fe1 C7 168.7(5)
C13 C14 Fe1 C8 79.8(2)
C10 C14 Fe1 C8 -160.28(17)
C13 C14 Fe1 C5 163.94(19)
C10 C14 Fe1 C5 -76.1(2)
C13 C14 Fe1 C6 -162.6(3)
C10 C14 Fe1 C6 -42.7(4)
C13 C14 Fe1 C12 -36.95(17)
C10 C14 Fe1 C12 83.00(17)
C10 C14 Fe1 C13 120.0(3)
C11' C10' Fe1' C6' -82.95(18)
N2' C10' Fe1' C6' 36.7(3)
C14' C10' Fe1' C6' 158.64(17)
C11' C10' Fe1' C8' 174.9(3)
N2' C10' Fe1' C8' -65.4(4)
C14' C10' Fe1' C8' 56.5(4)
N2' C10' Fe1' C11' 119.6(3)
C14' C10' Fe1' C11' -118.4(2)
C11' C10' Fe1' C9' -163.80(15)
N2' C10' Fe1' C9' -44.2(3)
C14' C10' Fe1' C9' 77.79(19)
C11' C10' Fe1' C14' 118.4(2)
N2' C10' Fe1' C14' -121.9(3)
C11' C10' Fe1' C5' -124.42(16)
N2' C10' Fe1' C5' -4.8(3)
C14' C10' Fe1' C5' 117.17(17)
C11' C10' Fe1' C7' -55.6(3)
N2' C10' Fe1' C7' 64.0(4)
C14' C10' Fe1' C7' -174.0(2)
C11' C10' Fe1' C12' 37.47(15)
N2' C10' Fe1' C12' 157.1(3)
C14' C10' Fe1' C12' -80.94(17)
C11' C10' Fe1' C13' 80.94(16)
N2' C10' Fe1' C13' -159.4(3)
C14' C10' Fe1' C13' -37.47(16)
C7' C6' Fe1' C10' 161.5(2)
C5' C6' Fe1' C10' -78.9(2)
C7' C6' Fe1' C8' -37.6(2)
C5' C6' Fe1' C8' 82.0(2)
C7' C6' Fe1' C11' 119.3(2)
C5' C6' Fe1' C11' -121.21(19)
C7' C6' Fe1' C9' -81.5(2)
C5' C6' Fe1' C9' 38.01(18)
C7' C6' Fe1' C14' -167.5(3)
C5' C6' Fe1' C14' -48.0(4)
C7' C6' Fe1' C5' -119.5(3)
C5' C6' Fe1' C7' 119.5(3)
C7' C6' Fe1' C12' 79.0(2)
C5' C6' Fe1' C12' -161.48(17)
C7' C6' Fe1' C13' 53.7(5)
C5' C6' Fe1' C13' 173.3(4)
C7' C8' Fe1' C10' 147.7(3)
C9' C8' Fe1' C10' 27.8(4)
C7' C8' Fe1' C6' 37.72(18)
C9' C8' Fe1' C6' -82.10(18)
C7' C8' Fe1' C11' -40.9(4)
C9' C8' Fe1' C11' -160.7(3)
C7' C8' Fe1' C9' 119.8(3)
C7' C8' Fe1' C14' -168.86(17)
C9' C8' Fe1' C14' 71.3(2)
C7' C8' Fe1' C5' 82.02(19)
C9' C8' Fe1' C5' -37.81(17)
C9' C8' Fe1' C7' -119.8(3)
C7' C8' Fe1' C12' -81.6(2)
C9' C8' Fe1' C12' 158.59(17)
C7' C8' Fe1' C13' -125.32(18)
C9' C8' Fe1' C13' 114.85(18)
C12' C11' Fe1' C10' 120.1(2)
C10' C11' Fe1' C6' 112.91(16)
C12' C11' Fe1' C6' -126.95(17)
C10' C11' Fe1' C8' -175.9(3)
C12' C11' Fe1' C8' -55.8(3)
C10' C11' Fe1' C9' 42.1(4)
C12' C11' Fe1' C9' 162.2(3)
C10' C11' Fe1' C14' -38.45(14)
C12' C11' Fe1' C14' 81.69(17)
C10' C11' Fe1' C5' 71.38(18)
C12' C11' Fe1' C5' -168.47(16)
C10' C11' Fe1' C7' 154.39(15)
C12' C11' Fe1' C7' -85.47(19)
C10' C11' Fe1' C12' -120.1(2)
C10' C11' Fe1' C13' -82.54(16)
C12' C11' Fe1' C13' 37.61(16)
C8' C9' Fe1' C10' -170.06(17)
C5' C9' Fe1' C10' 70.60(19)
C8' C9' Fe1' C6' 81.19(19)
C5' C9' Fe1' C6' -38.15(17)
C5' C9' Fe1' C8' -119.3(2)
C8' C9' Fe1' C11' 158.6(3)
C5' C9' Fe1' C11' 39.3(4)
C8' C9' Fe1' C14' -127.86(18)
C5' C9' Fe1' C14' 112.81(17)
C8' C9' Fe1' C5' 119.3(2)
C8' C9' Fe1' C7' 37.29(17)
C5' C9' Fe1' C7' -82.04(18)
C8' C9' Fe1' C12' -53.3(4)
C5' C9' Fe1' C12' -172.6(3)
C8' C9' Fe1' C13' -85.8(2)
C5' C9' Fe1' C13' 154.90(16)
C13' C14' Fe1' C10' -119.7(2)
C13' C14' Fe1' C6' -164.1(3)
C10' C14' Fe1' C6' -44.4(3)
C13' C14' Fe1' C8' 79.3(2)
C10' C14' Fe1' C8' -161.02(17)
C13' C14' Fe1' C11' -81.60(17)
C10' C14' Fe1' C11' 38.11(16)
C13' C14' Fe1' C9' 119.57(17)
C10' C14' Fe1' C9' -120.73(17)
C13' C14' Fe1' C5' 162.51(17)
C10' C14' Fe1' C5' -77.79(19)
C13' C14' Fe1' C7' 49.7(6)
C10' C14' Fe1' C7' 169.4(5)
C13' C14' Fe1' C12' -37.27(16)
C10' C14' Fe1' C12' 82.44(17)
C10' C14' Fe1' C13' 119.7(2)
C9' C5' Fe1' C10' -125.42(17)
N1' C5' Fe1' C10' -4.9(3)
C6' C5' Fe1' C10' 115.74(19)
C9' C5' Fe1' C6' 118.8(3)
N1' C5' Fe1' C6' -120.6(3)
C9' C5' Fe1' C8' 37.67(17)
N1' C5' Fe1' C8' 158.2(3)
C6' C5' Fe1' C8' -81.2(2)
C9' C5' Fe1' C11' -164.85(16)
N1' C5' Fe1' C11' -44.3(3)
C6' C5' Fe1' C11' 76.3(2)
N1' C5' Fe1' C9' 120.5(3)
C6' C5' Fe1' C9' -118.8(3)
C9' C5' Fe1' C14' -84.13(19)
N1' C5' Fe1' C14' 36.4(3)
C6' C5' Fe1' C14' 157.04(18)
C9' C5' Fe1' C7' 81.33(19)
N1' C5' Fe1' C7' -158.1(3)
C6' C5' Fe1' C7' -37.5(2)
C9' C5' Fe1' C12' 171.3(3)
N1' C5' Fe1' C12' -68.1(4)
C6' C5' Fe1' C12' 52.5(4)
C9' C5' Fe1' C13' -56.9(3)
N1' C5' Fe1' C13' 63.6(4)
C6' C5' Fe1' C13' -175.7(2)
C8' C7' Fe1' C10' -158.3(2)
C6' C7' Fe1' C10' -39.0(4)
C8' C7' Fe1' C6' -119.4(3)
C6' C7' Fe1' C8' 119.4(3)
C8' C7' Fe1' C11' 162.87(17)
C6' C7' Fe1' C11' -77.8(2)
C8' C7' Fe1' C9' -37.49(17)
C6' C7' Fe1' C9' 81.9(2)
C8' C7' Fe1' C14' 37.3(6)
C6' C7' Fe1' C14' 156.7(4)
C8' C7' Fe1' C5' -81.56(19)
C6' C7' Fe1' C5' 37.8(2)
C8' C7' Fe1' C12' 118.68(18)
C6' C7' Fe1' C12' -122.0(2)
C8' C7' Fe1' C13' 76.9(2)
C6' C7' Fe1' C13' -163.69(19)
C13' C12' Fe1' C10' 81.85(17)
C11' C12' Fe1' C10' -37.16(15)
C13' C12' Fe1' C6' -169.70(17)
C11' C12' Fe1' C6' 71.3(2)
C13' C12' Fe1' C8' -83.6(2)
C11' C12' Fe1' C8' 157.44(17)
C13' C12' Fe1' C11' 119.0(2)
C13' C12' Fe1' C9' -44.7(4)
C11' C12' Fe1' C9' -163.7(3)
C13' C12' Fe1' C14' 37.61(15)
C11' C12' Fe1' C14' -81.40(17)
C13' C12' Fe1' C5' 150.4(3)
C11' C12' Fe1' C5' 31.4(4)
C13' C12' Fe1' C7' -126.73(17)
C11' C12' Fe1' C7' 114.26(18)
C11' C12' Fe1' C13' -119.0(2)
C12' C13' Fe1' C10' -82.03(17)
C14' C13' Fe1' C10' 37.70(16)
C12' C13' Fe1' C6' 32.3(5)
C14' C13' Fe1' C6' 152.0(4)
C12' C13' Fe1' C8' 117.38(18)
C14' C13' Fe1' C8' -122.88(18)
C12' C13' Fe1' C11' -38.17(16)
C14' C13' Fe1' C11' 81.56(17)
C12' C13' Fe1' C9' 161.67(16)
C14' C13' Fe1' C9' -78.60(19)
C12' C13' Fe1' C14' -119.7(2)
C12' C13' Fe1' C5' -158.0(3)
C14' C13' Fe1' C5' -38.3(3)
C12' C13' Fe1' C7' 74.6(2)
C14' C13' Fe1' C7' -165.65(18)
C14' C13' Fe1' C12' 119.7(2)
C2 N3 Cu1 N2 -119.3(6)
C15 N3 Cu1 N2 50.0(7)
C2 N3 Cu1 O4 -174.7(2)
C15 N3 Cu1 O4 -5.4(2)
C2 N3 Cu1 N1 9.5(2)
C15 N3 Cu1 N1 178.8(3)
C3 N2 Cu1 N3 -53.0(7)
C10 N2 Cu1 N3 128.0(6)
C3 N2 Cu1 O4 2.92(18)
C10 N2 Cu1 O4 -176.0(2)
C3 N2 Cu1 N1 179.48(18)
C10 N2 Cu1 N1 0.5(3)
C4 O4 Cu1 N3 172.1(2)
C4 O4 Cu1 N2 0.1(2)
C4 O4 Cu1 N1 -151.3(7)
C1 N1 Cu1 N3 -4.8(2)
C5 N1 Cu1 N3 179.5(3)
C1 N1 Cu1 N2 167.6(2)
C5 N1 Cu1 N2 -8.1(3)
C1 N1 Cu1 O4 -41.6(9)
C5 N1 Cu1 O4 142.7(7)
C2' N3' Cu1' N2' -122.4(6)
C15' N3' Cu1' N2' 58.9(7)
C2' N3' Cu1' O4' 174.06(19)
C15' N3' Cu1' O4' -4.6(2)
C2' N3' Cu1' N1' 0.54(19)
C15' N3' Cu1' N1' -178.1(2)
C3' N2' Cu1' N3' -57.7(6)
C10' N2' Cu1' N3' 120.7(6)
C3' N2' Cu1' O4' 6.57(18)
C10' N2' Cu1' O4' -175.0(2)
C3' N2' Cu1' N1' -179.23(18)
C10' N2' Cu1' N1' -0.8(2)
C4' O4' Cu1' N3' 166.65(19)
C4' O4' Cu1' N2' -4.40(18)
C4' O4' Cu1' N1' -137.9(6)
C1' N1' Cu1' N3' -1.73(18)
C5' N1' Cu1' N3' 178.6(2)
C1' N1' Cu1' N2' 169.75(18)
C5' N1' Cu1' N2' -9.9(2)
C1' N1' Cu1' O4' -57.8(8)
C5' N1' Cu1' O4' 122.5(6)
